data_7033119
loop_
_publ_author_name
'Wang, Sheng'
'Su, Hu-Chao'
'Yu, Lan'
'Zhao, Xiao-Wei'
'Qian, Li-Wen'
'Zhu, Qin-Yu'
'Dai, Jie'

_publ_section_title
;
 Fluorescence and energy transfer properties of heterometallic
 lanthanide-titanium oxo clusters coordinated with anthracenecarboxylate
 ligands.
;
_journal_issue 4
_journal_name_full 'Dalton transactions (Cambridge, England : 2003)'
_journal_page_first 1882
_journal_page_last 1888
_journal_paper_doi 10.1039/c4dt02968b
_journal_volume 44
_journal_year 2015
_chemical_formula_sum 'C76 H126 Cl2 N2 Nd2 O42 Ti10'
_chemical_formula_weight 2578.17
_chemical_name_systematic
; 
 ? 
;
_space_group_IT_number 2
_symmetry_cell_setting triclinic
_symmetry_space_group_name_Hall '-P 1'
_symmetry_space_group_name_H-M 'P -1'
_atom_sites_solution_hydrogens geom
_atom_sites_solution_primary direct
_atom_sites_solution_secondary difmap
_audit_creation_method SHELXL-97
_cell_angle_alpha 64.46(3)
_cell_angle_beta 77.29(3)
_cell_angle_gamma 63.90(3)
_cell_formula_units_Z 1
_cell_length_a 14.890(3)
_cell_length_b 14.976(3)
_cell_length_c 15.484(3)
_cell_measurement_reflns_used 10130
_cell_measurement_temperature 293(2)
_cell_measurement_theta_max 27.4
_cell_measurement_theta_min 3.0
_cell_volume 2795.8(14)
_computing_structure_refinement 'SHELXL-97 (Sheldrick, 1997)'
_computing_structure_solution 'SHELXS-97 (Sheldrick, 1990)'
_diffrn_ambient_temperature 293(2)
_diffrn_detector_area_resol_mean 14.63
_diffrn_measured_fraction_theta_full 0.979
_diffrn_measured_fraction_theta_max 0.979
_diffrn_measurement_device_type 'Rigaku Saturn'
_diffrn_measurement_method \w
_diffrn_radiation_monochromator graphite
_diffrn_radiation_source 'fine-focus sealed tube'
_diffrn_radiation_type MoK\a
_diffrn_radiation_wavelength 0.71073
_diffrn_reflns_av_R_equivalents 0.0825
_diffrn_reflns_av_sigmaI/netI 0.1444
_diffrn_reflns_limit_h_max 15
_diffrn_reflns_limit_h_min -19
_diffrn_reflns_limit_k_max 18
_diffrn_reflns_limit_k_min -19
_diffrn_reflns_limit_l_max 19
_diffrn_reflns_limit_l_min -19
_diffrn_reflns_number 25538
_diffrn_reflns_theta_full 27.31
_diffrn_reflns_theta_max 27.31
_diffrn_reflns_theta_min 3.02
_exptl_absorpt_coefficient_mu 1.707
_exptl_absorpt_correction_T_max 0.7265
_exptl_absorpt_correction_T_min 0.4824
_exptl_absorpt_correction_type multi-scan
_exptl_absorpt_process_details 'Jacobson, R. (1998) Private communication '
_exptl_crystal_colour 'pale yellow-green'
_exptl_crystal_density_diffrn 1.531
_exptl_crystal_density_method 'not measured'
_exptl_crystal_description Block
_exptl_crystal_F_000 1306
_exptl_crystal_size_max 0.50
_exptl_crystal_size_mid 0.30
_exptl_crystal_size_min 0.20
_refine_diff_density_max 1.288
_refine_diff_density_min -0.848
_refine_diff_density_rms 0.109
_refine_ls_extinction_method none
_refine_ls_goodness_of_fit_ref 1.055
_refine_ls_hydrogen_treatment constr
_refine_ls_matrix_type full
_refine_ls_number_parameters 619
_refine_ls_number_reflns 12333
_refine_ls_number_restraints 0
_refine_ls_restrained_S_all 1.055
_refine_ls_R_factor_all 0.1509
_refine_ls_R_factor_gt 0.0786
_refine_ls_shift/su_max 0.001
_refine_ls_shift/su_mean 0.000
_refine_ls_structure_factor_coef Fsqd
_refine_ls_weighting_details 'calc w=1/[\s^2^(Fo^2^)+(0.0200P)^2^+5.0000P] where P=(Fo^2^+2Fc^2^)/3'
_refine_ls_weighting_scheme calc
_refine_ls_wR_factor_gt 0.1185
_refine_ls_wR_factor_ref 0.1466
_reflns_number_gt 6538
_reflns_number_total 12333
_reflns_threshold_expression >2sigma(I)
_cod_data_source_file c4dt02968b2.cif
_cod_data_source_block l
_cod_depositor_comments 'Adding full bibliography for 7033119--7033121.cif.'
_cod_original_cell_volume 2795.8(10)
_cod_original_sg_symbol_Hall '-P 1  '
_cod_original_sg_symbol_H-M 'P -1   '
_cod_database_code 7033119

loop_
_symmetry_equiv_pos_as_xyz
'x, y, z'
'-x, -y, -z'

loop_
_atom_site_label
_atom_site_type_symbol
_atom_site_fract_x
_atom_site_fract_y
_atom_site_fract_z
_atom_site_U_iso_or_equiv
_atom_site_adp_type
_atom_site_occupancy
_atom_site_symmetry_multiplicity
_atom_site_calc_flag
_atom_site_refinement_flags
Nd1 Nd 0.54818(4) 0.39359(4) 0.25752(3) 0.05529(16) Uani 1 1 d .
Ti1 Ti 0.33716(10) 0.48294(11) 0.14492(10) 0.0509(4) Uani 1 1 d .
Ti2 Ti 0.46098(11) 0.65174(11) 0.09493(10) 0.0510(4) Uani 1 1 d .
Ti3 Ti 0.54714(11) 0.26466(11) 0.12231(10) 0.0519(4) Uani 1 1 d .
Ti4 Ti 0.67540(10) 0.56025(12) 0.02941(10) 0.0518(4) Uani 1 1 d .
Ti5 Ti 0.72853(10) 0.31862(11) 0.04430(10) 0.0543(4) Uani 1 1 d .
O1 O 0.4048(5) 0.3884(5) 0.3718(4) 0.0706(17) Uani 1 1 d .
O2 O 0.2747(4) 0.4471(4) 0.2820(3) 0.0575(15) Uani 1 1 d .
O3 O 0.6066(6) 0.1863(6) 0.3831(6) 0.126(3) Uani 1 1 d .
O4 O 0.6730(7) 0.2906(7) 0.3905(7) 0.155(4) Uani 1 1 d .
O5 O 0.7733(7) 0.1058(7) 0.4103(8) 0.201(5) Uani 1 1 d .
O6 O 0.6568(11) 0.1437(8) 0.5283(6) 0.231(6) Uani 1 1 d .
O7 O 0.3713(3) 0.5231(3) 0.0158(3) 0.0435(12) Uani 1 1 d .
O8 O 0.2683(4) 0.4128(4) 0.1076(4) 0.0577(14) Uani 1 1 d .
O9 O 0.2195(3) 0.6279(4) 0.0956(4) 0.0562(14) Uani 1 1 d .
O10 O 0.4534(3) 0.3491(4) 0.1883(3) 0.0494(13) Uani 1 1 d .
O11 O 0.4064(3) 0.5469(4) 0.1748(3) 0.0422(12) Uani 1 1 d .
O12 O 0.3645(3) 0.7189(4) -0.0048(3) 0.0469(13) Uani 1 1 d .
O13 O 0.4317(4) 0.7471(4) 0.1458(4) 0.0678(17) Uani 1 1 d .
O14 O 0.5893(3) 0.5373(4) 0.1422(3) 0.0494(13) Uani 1 1 d .
O15 O 0.5689(4) 0.1280(4) 0.1896(4) 0.0718(17) Uani 1 1 d .
O16 O 0.6424(4) 0.2970(4) 0.1581(3) 0.0508(13) Uani 1 1 d .
O17 O 0.5460(4) 0.6830(4) -0.0218(3) 0.0526(14) Uani 1 1 d .
O18 O 0.7342(4) 0.6256(4) 0.0576(4) 0.0658(16) Uani 1 1 d .
O19 O 0.7786(4) 0.4042(4) 0.0795(4) 0.0577(15) Uani 1 1 d .
O20 O 0.8307(4) 0.1908(5) 0.0850(4) 0.0725(17) Uani 1 1 d .
C1 C 0.2353(10) 0.5897(10) 0.4276(9) 0.114(4) Uani 1 1 d .
H1 H 0.2820 0.5906 0.3766 0.137 Uiso 1 1 calc R
C2 C 0.1967(13) 0.6720(12) 0.4595(10) 0.138(5) Uani 1 1 d .
H2 H 0.2195 0.7274 0.4320 0.166 Uiso 1 1 calc R
C3 C 0.1201(16) 0.6734(15) 0.5362(13) 0.160(8) Uani 1 1 d .
H3 H 0.0930 0.7308 0.5561 0.192 Uiso 1 1 calc R
C4 C 0.0877(13) 0.5923(16) 0.5789(11) 0.156(7) Uani 1 1 d .
H4 H 0.0394 0.5951 0.6284 0.187 Uiso 1 1 calc R
C5 C 0.1240(9) 0.5033(14) 0.5515(7) 0.105(4) Uani 1 1 d .
C6 C 0.2028(8) 0.5011(11) 0.4738(7) 0.090(3) Uani 1 1 d .
C7 C 0.2538(11) 0.2370(11) 0.4642(9) 0.122(5) Uani 1 1 d .
H7 H 0.3032 0.2341 0.4156 0.146 Uiso 1 1 calc R
C8 C 0.2214(14) 0.1524(13) 0.5111(11) 0.153(6) Uani 1 1 d .
H8 H 0.2519 0.0918 0.4956 0.183 Uiso 1 1 calc R
C9 C 0.1430(17) 0.1576(19) 0.5818(13) 0.173(9) Uani 1 1 d .
H9 H 0.1190 0.1031 0.6088 0.208 Uiso 1 1 calc R
C10 C 0.1026(15) 0.2417(18) 0.6102(11) 0.162(8) Uani 1 1 d .
H10 H 0.0522 0.2444 0.6578 0.194 Uiso 1 1 calc R
C11 C 0.1384(9) 0.3259(13) 0.5663(8) 0.109(4) Uani 1 1 d .
C12 C 0.2115(8) 0.3266(10) 0.4907(6) 0.083(3) Uani 1 1 d .
C13 C 0.0955(9) 0.4153(17) 0.5919(8) 0.128(6) Uani 1 1 d .
H13 H 0.0445 0.4167 0.6391 0.153 Uiso 1 1 calc R
C14 C 0.2403(6) 0.4150(8) 0.4448(6) 0.062(2) Uani 1 1 d .
C15 C 0.3110(7) 0.4187(7) 0.3602(6) 0.065(3) Uani 1 1 d .
C16 C 0.2161(9) 0.3406(11) 0.1636(8) 0.096(4) Uani 1 1 d .
H16 H 0.1859 0.3403 0.1135 0.115 Uiso 1 1 calc R
C17 C 0.1297(8) 0.3843(10) 0.2186(7) 0.110(4) Uani 1 1 d .
H17A H 0.1507 0.3895 0.2701 0.165 Uiso 1 1 calc R
H17B H 0.0936 0.3381 0.2445 0.165 Uiso 1 1 calc R
H17C H 0.0871 0.4546 0.1781 0.165 Uiso 1 1 calc R
C18 C 0.2845(10) 0.2316(11) 0.2032(10) 0.150(6) Uani 1 1 d .
H18A H 0.3243 0.2241 0.2489 0.225 Uiso 1 1 calc R
H18B H 0.3274 0.2111 0.1529 0.225 Uiso 1 1 calc R
H18C H 0.2480 0.1860 0.2344 0.225 Uiso 1 1 calc R
C19 C 0.1432(7) 0.6824(9) 0.1532(8) 0.090(3) Uani 1 1 d .
H19 H 0.1489 0.6253 0.2171 0.108 Uiso 1 1 calc R
C20 C 0.1687(8) 0.7592(8) 0.1673(8) 0.106(4) Uani 1 1 d .
H20A H 0.2226 0.7207 0.2106 0.159 Uiso 1 1 calc R
H20B H 0.1113 0.8038 0.1937 0.159 Uiso 1 1 calc R
H20C H 0.1889 0.8035 0.1069 0.159 Uiso 1 1 calc R
C21 C 0.0429(8) 0.7132(11) 0.1263(9) 0.142(5) Uani 1 1 d .
H21A H 0.0334 0.7637 0.0611 0.213 Uiso 1 1 calc R
H21B H -0.0055 0.7458 0.1675 0.213 Uiso 1 1 calc R
H21C H 0.0348 0.6506 0.1326 0.213 Uiso 1 1 calc R
C22 C 0.3936(15) 0.8548(12) 0.1385(12) 0.186(8) Uani 1 1 d .
H22 H 0.4544 0.8420 0.1645 0.224 Uiso 1 1 calc R
C23 C 0.4158(18) 0.9221(13) 0.0486(15) 0.242(10) Uani 1 1 d .
H23A H 0.4699 0.8796 0.0179 0.362 Uiso 1 1 calc R
H23B H 0.4350 0.9718 0.0559 0.362 Uiso 1 1 calc R
H23C H 0.3579 0.9612 0.0102 0.362 Uiso 1 1 calc R
C24 C 0.3366(13) 0.8761(13) 0.2149(12) 0.206(8) Uani 1 1 d .
H24A H 0.2741 0.8704 0.2182 0.309 Uiso 1 1 calc R
H24B H 0.3243 0.9476 0.2073 0.309 Uiso 1 1 calc R
H24C H 0.3714 0.8252 0.2728 0.309 Uiso 1 1 calc R
C25 C 0.5947(9) 0.0305(8) 0.2733(7) 0.088(3) Uani 1 1 d .
H25 H 0.6545 0.0205 0.2991 0.106 Uiso 1 1 calc R
C26 C 0.5130(10) 0.0370(10) 0.3487(8) 0.133(5) Uani 1 1 d .
H26A H 0.5055 0.0908 0.3708 0.199 Uiso 1 1 calc R
H26B H 0.5292 -0.0314 0.4013 0.199 Uiso 1 1 calc R
H26C H 0.4514 0.0560 0.3224 0.199 Uiso 1 1 calc R
C27 C 0.6207(11) -0.0622(8) 0.2452(9) 0.149(6) Uani 1 1 d .
H27A H 0.5632 -0.0540 0.2194 0.223 Uiso 1 1 calc R
H27B H 0.6411 -0.1282 0.3004 0.223 Uiso 1 1 calc R
H27C H 0.6744 -0.0639 0.1976 0.223 Uiso 1 1 calc R
C28 C 0.7476(18) 0.6841(18) 0.0999(12) 0.238(12) Uani 1 1 d .
C29 C 0.7183(13) 0.6602(13) 0.1931(11) 0.189(8) Uani 1 1 d .
H29A H 0.7476 0.6865 0.2214 0.283 Uiso 1 1 calc R
H29B H 0.7398 0.5836 0.2258 0.283 Uiso 1 1 calc R
H29C H 0.6467 0.6935 0.1986 0.283 Uiso 1 1 calc R
C30 C 0.7782(14) 0.7624(13) 0.0453(13) 0.201(8) Uani 1 1 d .
H30A H 0.7213 0.8294 0.0247 0.302 Uiso 1 1 calc R
H30B H 0.8153 0.7481 -0.0097 0.302 Uiso 1 1 calc R
H30C H 0.8202 0.7667 0.0811 0.302 Uiso 1 1 calc R
C31 C 0.8730(9) 0.3644(10) 0.1233(9) 0.103(4) Uani 1 1 d .
H31 H 0.9000 0.2914 0.1241 0.124 Uiso 1 1 calc R
C32 C 0.8598(10) 0.3362(13) 0.2243(9) 0.166(6) Uani 1 1 d .
H32A H 0.9241 0.3009 0.2523 0.249 Uiso 1 1 calc R
H32B H 0.8252 0.2886 0.2511 0.249 Uiso 1 1 calc R
H32C H 0.8214 0.4001 0.2376 0.249 Uiso 1 1 calc R
C33 C 0.9480(9) 0.3978(17) 0.0606(11) 0.225(10) Uani 1 1 d .
H33A H 0.9494 0.4566 0.0698 0.338 Uiso 1 1 calc R
H33B H 0.9329 0.4205 -0.0046 0.338 Uiso 1 1 calc R
H33C H 1.0121 0.3389 0.0744 0.338 Uiso 1 1 calc R
C34 C 0.8620(9) 0.0819(9) 0.1514(10) 0.122(5) Uani 1 1 d .
H34 H 0.8174 0.0811 0.2085 0.147 Uiso 1 1 calc R
C35 C 0.8488(11) 0.0151(9) 0.1135(10) 0.149(6) Uani 1 1 d .
H35A H 0.7820 0.0477 0.0917 0.223 Uiso 1 1 calc R
H35B H 0.8600 -0.0549 0.1629 0.223 Uiso 1 1 calc R
H35C H 0.8959 0.0083 0.0609 0.223 Uiso 1 1 calc R
C36 C 0.9609(12) 0.0433(11) 0.1810(12) 0.192(8) Uani 1 1 d .
H36A H 1.0055 0.0523 0.1256 0.288 Uiso 1 1 calc R
H36B H 0.9822 -0.0315 0.2218 0.288 Uiso 1 1 calc R
H36C H 0.9616 0.0832 0.2153 0.288 Uiso 1 1 calc R
C37 C 0.5351(10) 0.5712(9) 0.3788(7) 0.095(4) Uani 1 1 d .
C38 C 0.5390(12) 0.6488(10) 0.4134(8) 0.148(6) Uani 1 1 d .
H38A H 0.5965 0.6144 0.4517 0.221 Uiso 1 1 calc R
H38B H 0.4794 0.6711 0.4513 0.221 Uiso 1 1 calc R
H38C H 0.5435 0.7105 0.3595 0.221 Uiso 1 1 calc R
N1 N 0.5349(7) 0.5153(7) 0.3510(6) 0.087(3) Uani 1 1 d .
Cl1 Cl 0.6804(3) 0.1793(3) 0.4308(2) 0.1094(11) Uani 1 1 d .
O21 O 1.062(2) 0.035(3) 0.394(3) 0.72(4) Uani 1 1 d .

loop_
_atom_site_aniso_label
_atom_site_aniso_U_11
_atom_site_aniso_U_22
_atom_site_aniso_U_33
_atom_site_aniso_U_23
_atom_site_aniso_U_13
_atom_site_aniso_U_12
Nd1 0.0566(3) 0.0608(3) 0.0489(3) -0.0243(3) -0.0031(2) -0.0196(2)
Ti1 0.0481(8) 0.0591(9) 0.0470(9) -0.0268(8) 0.0023(7) -0.0178(7)
Ti2 0.0551(9) 0.0519(9) 0.0514(9) -0.0272(8) 0.0019(7) -0.0200(7)
Ti3 0.0573(9) 0.0462(9) 0.0496(9) -0.0199(8) -0.0003(7) -0.0174(7)
Ti4 0.0471(8) 0.0677(10) 0.0491(9) -0.0288(8) 0.0023(7) -0.0252(8)
Ti5 0.0452(8) 0.0570(10) 0.0525(9) -0.0250(8) 0.0009(7) -0.0103(7)
O1 0.070(4) 0.082(4) 0.047(3) -0.026(3) 0.003(3) -0.020(4)
O2 0.054(3) 0.085(4) 0.037(3) -0.027(3) 0.007(3) -0.029(3)
O3 0.138(7) 0.092(6) 0.143(7) -0.013(5) -0.046(6) -0.053(5)
O4 0.197(9) 0.099(7) 0.176(9) -0.023(6) -0.119(8) -0.040(6)
O5 0.136(8) 0.111(7) 0.221(12) -0.033(8) -0.008(8) 0.035(6)
O6 0.378(17) 0.153(9) 0.052(6) -0.003(6) -0.038(8) -0.032(10)
O7 0.040(3) 0.046(3) 0.046(3) -0.022(3) -0.001(2) -0.013(2)
O8 0.062(4) 0.077(4) 0.050(3) -0.025(3) 0.005(3) -0.043(3)
O9 0.039(3) 0.065(4) 0.055(3) -0.029(3) 0.005(3) -0.009(3)
O10 0.050(3) 0.045(3) 0.046(3) -0.023(3) 0.012(2) -0.013(2)
O11 0.032(3) 0.053(3) 0.045(3) -0.026(3) 0.004(2) -0.015(2)
O12 0.049(3) 0.047(3) 0.048(3) -0.027(3) 0.000(2) -0.014(2)
O13 0.087(4) 0.067(4) 0.071(4) -0.045(4) -0.001(3) -0.030(3)
O14 0.050(3) 0.054(3) 0.044(3) -0.019(3) -0.010(2) -0.016(3)
O15 0.090(4) 0.045(4) 0.065(4) -0.011(3) -0.007(3) -0.021(3)
O16 0.054(3) 0.044(3) 0.047(3) -0.018(3) -0.002(3) -0.013(3)
O17 0.064(3) 0.055(3) 0.048(3) -0.026(3) 0.009(3) -0.031(3)
O18 0.077(4) 0.078(4) 0.064(4) -0.031(3) -0.001(3) -0.046(3)
O19 0.036(3) 0.077(4) 0.063(4) -0.034(3) -0.008(3) -0.015(3)
O20 0.056(4) 0.061(4) 0.070(4) -0.020(3) -0.016(3) 0.005(3)
C1 0.164(13) 0.089(9) 0.086(9) -0.046(8) -0.016(8) -0.029(9)
C2 0.203(16) 0.141(13) 0.101(11) -0.045(11) -0.020(11) -0.088(12)
C3 0.22(2) 0.130(15) 0.110(14) -0.072(13) -0.021(13) -0.017(14)
C4 0.155(14) 0.170(17) 0.099(12) -0.072(14) 0.016(10) -0.016(14)
C5 0.085(8) 0.161(13) 0.047(6) -0.057(8) 0.016(6) -0.021(9)
C6 0.087(8) 0.111(10) 0.063(7) -0.034(7) -0.002(6) -0.032(7)
C7 0.180(14) 0.108(11) 0.075(8) -0.012(8) -0.026(9) -0.068(11)
C8 0.23(2) 0.135(14) 0.084(10) 0.012(10) -0.028(11) -0.111(14)
C9 0.23(2) 0.25(3) 0.097(14) -0.025(14) 0.002(13) -0.19(2)
C10 0.193(19) 0.26(2) 0.071(10) -0.004(12) 0.008(10) -0.18(2)
C11 0.088(9) 0.154(13) 0.061(7) -0.019(9) 0.005(7) -0.052(9)
C12 0.086(8) 0.117(10) 0.044(6) -0.020(6) 0.007(5) -0.053(7)
C13 0.064(8) 0.210(17) 0.063(8) -0.046(11) 0.032(6) -0.038(10)
C14 0.052(5) 0.089(7) 0.048(5) -0.029(6) 0.000(4) -0.029(5)
C15 0.068(6) 0.077(6) 0.053(6) -0.042(5) 0.009(5) -0.020(5)
C16 0.100(9) 0.137(11) 0.083(8) -0.066(9) 0.036(7) -0.068(9)
C17 0.094(8) 0.168(12) 0.083(8) -0.051(8) 0.039(6) -0.082(8)
C18 0.115(11) 0.113(12) 0.148(13) 0.018(10) 0.001(9) -0.052(10)
C19 0.046(6) 0.112(9) 0.117(9) -0.075(8) 0.003(6) -0.007(6)
C20 0.108(9) 0.110(9) 0.110(9) -0.081(8) 0.022(7) -0.026(7)
C21 0.069(8) 0.205(14) 0.146(11) -0.118(11) 0.027(8) -0.014(9)
C22 0.31(2) 0.103(12) 0.146(14) -0.092(12) 0.087(15) -0.082(14)
C23 0.38(3) 0.106(14) 0.23(2) -0.014(14) -0.05(2) -0.113(17)
C24 0.229(18) 0.211(17) 0.214(17) -0.182(16) 0.057(14) -0.049(13)
C25 0.129(10) 0.069(7) 0.069(7) -0.027(6) 0.006(7) -0.045(7)
C26 0.149(12) 0.139(11) 0.082(9) -0.018(8) 0.014(8) -0.065(10)
C27 0.229(16) 0.074(8) 0.139(12) -0.044(9) 0.021(11) -0.065(9)
C28 0.47(3) 0.34(3) 0.154(14) -0.188(18) 0.178(18) -0.36(3)
C29 0.29(2) 0.240(18) 0.170(15) -0.153(15) 0.069(15) -0.183(17)
C30 0.29(2) 0.185(17) 0.24(2) -0.134(16) 0.032(17) -0.155(16)
C31 0.089(9) 0.133(10) 0.092(9) -0.036(8) -0.025(7) -0.044(8)
C32 0.124(11) 0.257(19) 0.103(11) -0.065(12) -0.032(9) -0.055(12)
C33 0.066(9) 0.48(3) 0.167(14) -0.139(18) 0.022(9) -0.141(15)
C34 0.099(9) 0.063(8) 0.159(13) -0.037(9) -0.047(9) 0.020(7)
C35 0.186(14) 0.061(8) 0.149(13) -0.023(9) -0.031(11) -0.010(9)
C36 0.163(15) 0.098(11) 0.240(19) -0.040(12) -0.090(14) 0.025(10)
C37 0.152(11) 0.092(8) 0.059(7) -0.030(7) -0.009(7) -0.059(8)
C38 0.271(18) 0.127(11) 0.096(9) -0.053(9) -0.009(10) -0.110(12)
N1 0.111(7) 0.093(7) 0.070(6) -0.039(5) 0.012(5) -0.050(6)
Cl1 0.130(3) 0.085(2) 0.087(2) -0.024(2) -0.036(2) -0.014(2)
O21 0.46(5) 0.58(5) 1.17(11) -0.53(7) -0.48(6) 0.15(4)

loop_
_atom_type_symbol
_atom_type_description
_atom_type_scat_dispersion_real
_atom_type_scat_dispersion_imag
_atom_type_scat_source
C C 0.0033 0.0016 'International Tables Vol C Tables 4.2.6.8 and 6.1.1.4'
H H 0.0000 0.0000 'International Tables Vol C Tables 4.2.6.8 and 6.1.1.4'
Cl Cl 0.1484 0.1585 'International Tables Vol C Tables 4.2.6.8 and 6.1.1.4'
N N 0.0061 0.0033 'International Tables Vol C Tables 4.2.6.8 and 6.1.1.4'
O O 0.0106 0.0060 'International Tables Vol C Tables 4.2.6.8 and 6.1.1.4'
Nd Nd -0.1943 3.0179 'International Tables Vol C Tables 4.2.6.8 and 6.1.1.4'
Ti Ti 0.2776 0.4457 'International Tables Vol C Tables 4.2.6.8 and 6.1.1.4'

loop_
_geom_angle_atom_site_label_1
_geom_angle_atom_site_label_2
_geom_angle_atom_site_label_3
_geom_angle
_geom_angle_site_symmetry_1
_geom_angle_site_symmetry_3
O14 Nd1 O16 86.29(16) . .
O14 Nd1 O10 110.49(16) . .
O16 Nd1 O10 65.14(16) . .
O14 Nd1 O11 66.49(16) . .
O16 Nd1 O11 110.14(15) . .
O10 Nd1 O11 67.20(15) . .
O14 Nd1 O1 132.16(18) . .
O16 Nd1 O1 134.41(18) . .
O10 Nd1 O1 77.00(17) . .
O11 Nd1 O1 74.76(17) . .
O14 Nd1 O4 108.1(3) . .
O16 Nd1 O4 96.9(3) . .
O10 Nd1 O4 135.6(2) . .
O11 Nd1 O4 151.6(2) . .
O1 Nd1 O4 92.8(3) . .
O14 Nd1 N1 74.2(2) . .
O16 Nd1 N1 149.1(2) . .
O10 Nd1 N1 144.1(2) . .
O11 Nd1 N1 84.1(2) . .
O1 Nd1 N1 75.0(2) . .
O4 Nd1 N1 67.9(3) . .
O14 Nd1 O3 149.8(2) . .
O16 Nd1 O3 77.4(2) . .
O10 Nd1 O3 85.6(2) . .
O11 Nd1 O3 143.2(2) . .
O1 Nd1 O3 75.2(2) . .
O4 Nd1 O3 50.2(3) . .
N1 Nd1 O3 108.0(3) . .
O14 Nd1 Cl1 129.87(14) . .
O16 Nd1 Cl1 85.14(13) . .
O10 Nd1 Cl1 110.11(13) . .
O11 Nd1 Cl1 159.64(13) . .
O1 Nd1 Cl1 84.94(15) . .
O4 Nd1 Cl1 25.52(19) . .
N1 Nd1 Cl1 89.24(19) . .
O3 Nd1 Cl1 24.77(17) . .
O14 Nd1 Ti1 91.37(12) . .
O16 Nd1 Ti1 90.79(12) . .
O10 Nd1 Ti1 34.16(11) . .
O11 Nd1 Ti1 33.56(11) . .
O1 Nd1 Ti1 68.54(14) . .
O4 Nd1 Ti1 159.4(2) . .
N1 Nd1 Ti1 113.0(2) . .
O3 Nd1 Ti1 113.85(19) . .
Cl1 Nd1 Ti1 137.98(8) . .
O14 Nd1 Ti2 33.55(12) . .
O16 Nd1 Ti2 101.86(12) . .
O10 Nd1 Ti2 90.28(12) . .
O11 Nd1 Ti2 33.09(11) . .
O1 Nd1 Ti2 102.81(14) . .
O4 Nd1 Ti2 134.0(2) . .
N1 Nd1 Ti2 74.78(18) . .
O3 Nd1 Ti2 175.75(18) . .
Cl1 Nd1 Ti2 159.44(8) . .
Ti1 Nd1 Ti2 61.92(5) . .
O14 Nd1 Ti3 102.14(11) . .
O16 Nd1 Ti3 33.28(12) . .
O10 Nd1 Ti3 32.01(10) . .
O11 Nd1 Ti3 89.80(11) . .
O1 Nd1 Ti3 104.75(14) . .
O4 Nd1 Ti3 118.3(2) . .
N1 Nd1 Ti3 173.75(19) . .
O3 Nd1 Ti3 77.72(19) . .
Cl1 Nd1 Ti3 96.97(7) . .
Ti1 Nd1 Ti3 61.64(4) . .
Ti2 Nd1 Ti3 99.33(4) . .
O7 Ti1 O11 97.3(2) . .
O7 Ti1 O10 97.1(2) . .
O11 Ti1 O10 86.9(2) . .
O7 Ti1 O9 81.2(2) . .
O11 Ti1 O9 91.0(2) . .
O10 Ti1 O9 177.1(2) . .
O7 Ti1 O8 80.3(2) . .
O11 Ti1 O8 177.1(2) . .
O10 Ti1 O8 91.9(2) . .
O9 Ti1 O8 90.2(2) . .
O7 Ti1 O2 170.2(2) . .
O11 Ti1 O2 89.5(2) . .
O10 Ti1 O2 90.2(2) . .
O9 Ti1 O2 91.8(2) . .
O8 Ti1 O2 93.1(2) . .
O7 Ti1 Ti5 40.56(14) . 2_665
O11 Ti1 Ti5 89.64(15) . 2_665
O10 Ti1 Ti5 136.62(15) . 2_665
O9 Ti1 Ti5 41.29(14) . 2_665
O8 Ti1 Ti5 89.50(16) . 2_665
O2 Ti1 Ti5 133.02(16) . 2_665
O7 Ti1 Ti4 40.23(14) . 2_665
O11 Ti1 Ti4 136.76(15) . 2_665
O10 Ti1 Ti4 90.76(15) . 2_665
O9 Ti1 Ti4 89.42(15) . 2_665
O8 Ti1 Ti4 40.62(15) . 2_665
O2 Ti1 Ti4 133.70(16) . 2_665
Ti5 Ti1 Ti4 63.55(5) 2_665 2_665
O7 Ti1 Nd1 106.26(15) . .
O11 Ti1 Nd1 43.93(13) . .
O10 Ti1 Nd1 43.69(14) . .
O9 Ti1 Nd1 134.49(15) . .
O8 Ti1 Nd1 135.17(16) . .
O2 Ti1 Nd1 83.50(15) . .
Ti5 Ti1 Nd1 124.73(6) 2_665 .
Ti4 Ti1 Nd1 125.58(5) 2_665 .
O13 Ti2 O11 109.9(2) . .
O13 Ti2 O14 107.7(2) . .
O11 Ti2 O14 85.1(2) . .
O13 Ti2 O12 106.1(2) . .
O11 Ti2 O12 93.4(2) . .
O14 Ti2 O12 144.43(19) . .
O13 Ti2 O17 109.5(2) . .
O11 Ti2 O17 140.39(19) . .
O14 Ti2 O17 80.1(2) . .
O12 Ti2 O17 78.7(2) . .
O13 Ti2 Ti4 115.9(2) . .
O11 Ti2 Ti4 114.78(14) . .
O14 Ti2 Ti4 38.76(15) . .
O12 Ti2 Ti4 114.23(14) . .
O17 Ti2 Ti4 41.34(15) . .
O13 Ti2 Ti3 117.3(2) . 2_665
O11 Ti2 Ti3 119.55(14) . 2_665
O14 Ti2 Ti3 112.27(15) . 2_665
O12 Ti2 Ti3 39.66(14) . 2_665
O17 Ti2 Ti3 39.38(15) . 2_665
Ti4 Ti2 Ti3 75.82(6) . 2_665
O13 Ti2 Nd1 112.74(19) . .
O11 Ti2 Nd1 43.20(13) . .
O14 Ti2 Nd1 42.13(15) . .
O12 Ti2 Nd1 129.02(15) . .
O17 Ti2 Nd1 115.61(15) . .
Ti4 Ti2 Nd1 76.68(6) . .
Ti3 Ti2 Nd1 129.48(6) 2_665 .
O15 Ti3 O10 109.7(2) . .
O15 Ti3 O16 108.3(2) . .
O10 Ti3 O16 84.4(2) . .
O15 Ti3 O17 107.0(2) . 2_665
O10 Ti3 O17 93.9(2) . 2_665
O16 Ti3 O17 143.0(2) . 2_665
O15 Ti3 O12 110.7(2) . 2_665
O10 Ti3 O12 139.4(2) . 2_665
O16 Ti3 O12 79.8(2) . 2_665
O17 Ti3 O12 77.8(2) 2_665 2_665
O15 Ti3 Ti5 116.8(2) . .
O10 Ti3 Ti5 114.04(16) . .
O16 Ti3 Ti5 38.88(14) . .
O17 Ti3 Ti5 112.79(16) 2_665 .
O12 Ti3 Ti5 40.91(14) 2_665 .
O15 Ti3 Ti2 118.40(19) . 2_665
O10 Ti3 Ti2 119.23(16) . 2_665
O16 Ti3 Ti2 111.29(16) . 2_665
O17 Ti3 Ti2 39.22(14) 2_665 2_665
O12 Ti3 Ti2 38.92(14) 2_665 2_665
Ti5 Ti3 Ti2 74.83(6) . 2_665
O15 Ti3 Nd1 112.79(19) . .
O10 Ti3 Nd1 42.34(15) . .
O16 Ti3 Nd1 42.27(14) . .
O17 Ti3 Nd1 128.25(14) 2_665 .
O12 Ti3 Nd1 115.21(14) 2_665 .
Ti5 Ti3 Nd1 76.84(5) . .
Ti2 Ti3 Nd1 128.35(6) 2_665 .
O18 Ti4 O14 98.3(2) . .
O18 Ti4 O17 100.9(2) . .
O14 Ti4 O17 79.6(2) . .
O18 Ti4 O8 96.8(2) . 2_665
O14 Ti4 O8 162.5(2) . 2_665
O17 Ti4 O8 88.9(2) . 2_665
O18 Ti4 O19 100.3(2) . .
O14 Ti4 O19 93.3(2) . .
O17 Ti4 O19 158.4(2) . .
O8 Ti4 O19 92.6(2) 2_665 .
O18 Ti4 O7 170.7(2) . 2_665
O14 Ti4 O7 89.98(19) . 2_665
O17 Ti4 O7 84.66(19) . 2_665
O8 Ti4 O7 75.8(2) 2_665 2_665
O19 Ti4 O7 74.87(19) . 2_665
O18 Ti4 Ti2 103.81(19) . .
O14 Ti4 Ti2 39.24(14) . .
O17 Ti4 Ti2 40.43(14) . .
O8 Ti4 Ti2 127.66(16) 2_665 .
O19 Ti4 Ti2 128.92(16) . .
O7 Ti4 Ti2 85.29(13) 2_665 .
O18 Ti4 Ti1 137.80(19) . 2_665
O14 Ti4 Ti1 123.17(15) . 2_665
O17 Ti4 Ti1 81.03(14) . 2_665
O8 Ti4 Ti1 41.06(15) 2_665 2_665
O19 Ti4 Ti1 86.00(15) . 2_665
O7 Ti4 Ti1 35.23(13) 2_665 2_665
Ti2 Ti4 Ti1 104.04(6) . 2_665
O18 Ti4 Ti5 136.98(19) . .
O14 Ti4 Ti5 89.68(15) . .
O17 Ti4 Ti5 122.07(15) . .
O8 Ti4 Ti5 85.31(16) 2_665 .
O19 Ti4 Ti5 36.83(14) . .
O7 Ti4 Ti5 38.17(13) 2_665 .
Ti2 Ti4 Ti5 108.60(7) . .
Ti1 Ti4 Ti5 58.21(5) 2_665 .
O20 Ti5 O16 98.1(2) . .
O20 Ti5 O12 100.9(2) . 2_665
O16 Ti5 O12 79.7(2) . 2_665
O20 Ti5 O19 98.9(2) . .
O16 Ti5 O19 93.0(2) . .
O12 Ti5 O19 159.7(2) 2_665 .
O20 Ti5 O9 97.0(2) . 2_665
O16 Ti5 O9 163.1(2) . 2_665
O12 Ti5 O9 90.1(2) 2_665 2_665
O19 Ti5 O9 92.0(2) . 2_665
O20 Ti5 O7 170.2(3) . 2_665
O16 Ti5 O7 90.15(19) . 2_665
O12 Ti5 O7 85.79(19) 2_665 2_665
O19 Ti5 O7 75.21(19) . 2_665
O9 Ti5 O7 75.60(19) 2_665 2_665
O20 Ti5 Ti3 103.5(2) . .
O16 Ti5 Ti3 38.91(15) . .
O12 Ti5 Ti3 40.81(13) 2_665 .
O19 Ti5 Ti3 128.84(15) . .
O9 Ti5 Ti3 129.20(16) 2_665 .
O7 Ti5 Ti3 86.31(14) 2_665 .
O20 Ti5 Ti1 137.9(2) . 2_665
O16 Ti5 Ti1 123.44(15) . 2_665
O12 Ti5 Ti1 81.98(15) 2_665 2_665
O19 Ti5 Ti1 86.45(16) . 2_665
O9 Ti5 Ti1 40.91(14) 2_665 2_665
O7 Ti5 Ti1 35.31(13) 2_665 2_665
Ti3 Ti5 Ti1 105.16(7) . 2_665
O20 Ti5 Ti4 136.2(2) . .
O16 Ti5 Ti4 89.56(15) . .
O12 Ti5 Ti4 122.94(14) 2_665 .
O19 Ti5 Ti4 37.38(15) . .
O9 Ti5 Ti4 84.72(15) 2_665 .
O7 Ti5 Ti4 37.96(13) 2_665 .
Ti3 Ti5 Ti4 109.01(6) . .
Ti1 Ti5 Ti4 58.24(5) 2_665 .
C15 O1 Nd1 132.3(5) . .
C15 O2 Ti1 130.4(6) . .
Cl1 O3 Nd1 100.8(4) . .
Cl1 O4 Nd1 106.0(4) . .
Ti1 O7 Ti4 104.5(2) . 2_665
Ti1 O7 Ti5 104.1(2) . 2_665
Ti4 O7 Ti5 103.9(2) 2_665 2_665
C16 O8 Ti4 127.0(5) . 2_665
C16 O8 Ti1 133.1(5) . .
Ti4 O8 Ti1 98.3(2) 2_665 .
C19 O9 Ti1 126.7(5) . .
C19 O9 Ti5 132.9(6) . 2_665
Ti1 O9 Ti5 97.8(2) . 2_665
Ti3 O10 Ti1 131.3(3) . .
Ti3 O10 Nd1 105.7(2) . .
Ti1 O10 Nd1 102.16(19) . .
Ti1 O11 Ti2 131.6(2) . .
Ti1 O11 Nd1 102.51(19) . .
Ti2 O11 Nd1 103.71(19) . .
Ti2 O12 Ti3 101.4(2) . 2_665
Ti2 O12 Ti5 137.8(3) . 2_665
Ti3 O12 Ti5 98.28(19) 2_665 2_665
C22 O13 Ti2 151.0(8) . .
Ti4 O14 Ti2 102.0(2) . .
Ti4 O14 Nd1 137.2(2) . .
Ti2 O14 Nd1 104.3(2) . .
C25 O15 Ti3 155.1(5) . .
Ti5 O16 Ti3 102.2(2) . .
Ti5 O16 Nd1 136.7(2) . .
Ti3 O16 Nd1 104.5(2) . .
Ti2 O17 Ti3 101.4(2) . 2_665
Ti2 O17 Ti4 98.2(2) . .
Ti3 O17 Ti4 138.4(2) 2_665 .
C28 O18 Ti4 158.9(9) . .
C31 O19 Ti5 126.6(6) . .
C31 O19 Ti4 127.4(6) . .
Ti5 O19 Ti4 105.8(2) . .
C34 O20 Ti5 146.0(7) . .
C2 C1 C6 119.5(13) . .
C2 C1 H1 120.2 . .
C6 C1 H1 120.2 . .
C1 C2 C3 120.4(15) . .
C1 C2 H2 119.8 . .
C3 C2 H2 119.8 . .
C4 C3 C2 120.8(15) . .
C4 C3 H3 119.6 . .
C2 C3 H3 119.6 . .
C3 C4 C5 122.9(16) . .
C3 C4 H4 118.6 . .
C5 C4 H4 118.6 . .
C13 C5 C4 126.8(13) . .
C13 C5 C6 116.7(12) . .
C4 C5 C6 116.5(15) . .
C14 C6 C1 121.8(10) . .
C14 C6 C5 118.2(12) . .
C1 C6 C5 119.9(12) . .
C8 C7 C12 119.8(14) . .
C8 C7 H7 120.1 . .
C12 C7 H7 120.1 . .
C7 C8 C9 121.0(18) . .
C7 C8 H8 119.5 . .
C9 C8 H8 119.5 . .
C10 C9 C8 120.2(19) . .
C10 C9 H9 119.9 . .
C8 C9 H9 119.9 . .
C9 C10 C11 119.3(18) . .
C9 C10 H10 120.4 . .
C11 C10 H10 120.4 . .
C13 C11 C12 117.8(13) . .
C13 C11 C10 120.3(15) . .
C12 C11 C10 121.6(15) . .
C7 C12 C14 122.2(10) . .
C7 C12 C11 117.8(13) . .
C14 C12 C11 120.0(12) . .
C11 C13 C5 124.6(11) . .
C11 C13 H13 117.7 . .
C5 C13 H13 117.7 . .
C6 C14 C12 122.6(9) . .
C6 C14 C15 118.1(9) . .
C12 C14 C15 119.3(8) . .
O2 C15 O1 124.5(8) . .
O2 C15 C14 116.4(8) . .
O1 C15 C14 119.0(8) . .
C18 C16 C17 120.8(12) . .
C18 C16 O8 111.6(10) . .
C17 C16 O8 114.4(9) . .
C18 C16 H16 102.2 . .
C17 C16 H16 102.2 . .
O8 C16 H16 102.2 . .
C16 C17 H17A 109.5 . .
C16 C17 H17B 109.5 . .
H17A C17 H17B 109.5 . .
C16 C17 H17C 109.5 . .
H17A C17 H17C 109.5 . .
H17B C17 H17C 109.5 . .
C16 C18 H18A 109.5 . .
C16 C18 H18B 109.5 . .
H18A C18 H18B 109.5 . .
C16 C18 H18C 109.5 . .
H18A C18 H18C 109.5 . .
H18B C18 H18C 109.5 . .
O9 C19 C21 111.5(8) . .
O9 C19 C20 112.1(8) . .
C21 C19 C20 120.2(10) . .
O9 C19 H19 103.6 . .
C21 C19 H19 103.6 . .
C20 C19 H19 103.6 . .
C19 C20 H20A 109.5 . .
C19 C20 H20B 109.5 . .
H20A C20 H20B 109.5 . .
C19 C20 H20C 109.5 . .
H20A C20 H20C 109.5 . .
H20B C20 H20C 109.5 . .
C19 C21 H21A 109.5 . .
C19 C21 H21B 109.5 . .
H21A C21 H21B 109.5 . .
C19 C21 H21C 109.5 . .
H21A C21 H21C 109.5 . .
H21B C21 H21C 109.5 . .
C24 C22 C23 131.7(15) . .
C24 C22 O13 116.5(14) . .
C23 C22 O13 111.6(13) . .
C24 C22 H22 91.6 . .
C23 C22 H22 91.6 . .
O13 C22 H22 91.6 . .
C22 C23 H23A 109.5 . .
C22 C23 H23B 109.5 . .
H23A C23 H23B 109.5 . .
C22 C23 H23C 109.5 . .
H23A C23 H23C 109.5 . .
H23B C23 H23C 109.5 . .
C22 C24 H24A 109.5 . .
C22 C24 H24B 109.5 . .
H24A C24 H24B 109.5 . .
C22 C24 H24C 109.5 . .
H24A C24 H24C 109.5 . .
H24B C24 H24C 109.5 . .
O15 C25 C26 111.1(9) . .
O15 C25 C27 109.0(8) . .
C26 C25 C27 112.5(10) . .
O15 C25 H25 108.0 . .
C26 C25 H25 108.0 . .
C27 C25 H25 108.0 . .
C25 C26 H26A 109.5 . .
C25 C26 H26B 109.5 . .
H26A C26 H26B 109.5 . .
C25 C26 H26C 109.5 . .
H26A C26 H26C 109.5 . .
H26B C26 H26C 109.5 . .
C25 C27 H27A 109.5 . .
C25 C27 H27B 109.5 . .
H27A C27 H27B 109.5 . .
C25 C27 H27C 109.5 . .
H27A C27 H27C 109.5 . .
H27B C27 H27C 109.5 . .
C30 C28 C29 126.1(13) . .
C30 C28 O18 118.7(13) . .
C29 C28 O18 114.9(13) . .
C28 C29 H29A 109.5 . .
C28 C29 H29B 109.5 . .
H29A C29 H29B 109.5 . .
C28 C29 H29C 109.5 . .
H29A C29 H29C 109.5 . .
H29B C29 H29C 109.5 . .
C28 C30 H30A 109.5 . .
C28 C30 H30B 109.5 . .
H30A C30 H30B 109.5 . .
C28 C30 H30C 109.5 . .
H30A C30 H30C 109.5 . .
H30B C30 H30C 109.5 . .
C32 C31 C33 128.2(11) . .
C32 C31 O19 111.4(10) . .
C33 C31 O19 115.3(10) . .
C32 C31 H31 97.4 . .
C33 C31 H31 97.4 . .
O19 C31 H31 97.4 . .
C31 C32 H32A 109.5 . .
C31 C32 H32B 109.5 . .
H32A C32 H32B 109.5 . .
C31 C32 H32C 109.5 . .
H32A C32 H32C 109.5 . .
H32B C32 H32C 109.5 . .
C31 C33 H33A 109.5 . .
C31 C33 H33B 109.5 . .
H33A C33 H33B 109.5 . .
C31 C33 H33C 109.5 . .
H33A C33 H33C 109.5 . .
H33B C33 H33C 109.5 . .
C36 C34 O20 111.0(12) . .
C36 C34 C35 113.8(11) . .
O20 C34 C35 110.8(11) . .
C36 C34 H34 106.9 . .
O20 C34 H34 106.9 . .
C35 C34 H34 106.9 . .
C34 C35 H35A 109.5 . .
C34 C35 H35B 109.5 . .
H35A C35 H35B 109.5 . .
C34 C35 H35C 109.5 . .
H35A C35 H35C 109.5 . .
H35B C35 H35C 109.5 . .
C34 C36 H36A 109.5 . .
C34 C36 H36B 109.5 . .
H36A C36 H36B 109.5 . .
C34 C36 H36C 109.5 . .
H36A C36 H36C 109.5 . .
H36B C36 H36C 109.5 . .
N1 C37 C38 177.3(14) . .
C37 C38 H38A 109.5 . .
C37 C38 H38B 109.5 . .
H38A C38 H38B 109.5 . .
C37 C38 H38C 109.5 . .
H38A C38 H38C 109.5 . .
H38B C38 H38C 109.5 . .
C37 N1 Nd1 171.1(9) . .
O6 Cl1 O3 108.5(8) . .
O6 Cl1 O5 110.7(7) . .
O3 Cl1 O5 108.2(6) . .
O6 Cl1 O4 112.6(7) . .
O3 Cl1 O4 102.6(5) . .
O5 Cl1 O4 113.8(7) . .
O6 Cl1 Nd1 128.8(5) . .
O3 Cl1 Nd1 54.4(3) . .
O5 Cl1 Nd1 120.4(5) . .
O4 Cl1 Nd1 48.5(3) . .

loop_
_geom_bond_atom_site_label_1
_geom_bond_atom_site_label_2
_geom_bond_distance
_geom_bond_site_symmetry_2
Nd1 O14 2.358(5) .
Nd1 O16 2.369(4) .
Nd1 O10 2.386(5) .
Nd1 O11 2.400(5) .
Nd1 O1 2.461(6) .
Nd1 O4 2.549(7) .
Nd1 N1 2.700(8) .
Nd1 O3 2.709(8) .
Nd1 Cl1 3.273(4) .
Nd1 Ti1 3.3768(19) .
Nd1 Ti2 3.406(2) .
Nd1 Ti3 3.4114(16) .
Ti1 O7 1.844(5) .
Ti1 O11 1.912(5) .
Ti1 O10 1.939(5) .
Ti1 O9 2.044(5) .
Ti1 O8 2.054(5) .
Ti1 O2 2.061(5) .
Ti1 Ti5 3.093(3) 2_665
Ti1 Ti4 3.0940(19) 2_665
Ti2 O13 1.767(5) .
Ti2 O11 1.914(5) .
Ti2 O14 1.943(5) .
Ti2 O12 1.956(5) .
Ti2 O17 1.968(5) .
Ti2 Ti4 3.004(2) .
Ti2 Ti3 3.051(2) 2_665
Ti3 O15 1.762(6) .
Ti3 O10 1.878(4) .
Ti3 O16 1.933(5) .
Ti3 O17 1.975(5) 2_665
Ti3 O12 1.987(5) 2_665
Ti3 Ti5 3.008(2) .
Ti3 Ti2 3.051(2) 2_665
Ti4 O18 1.791(5) .
Ti4 O14 1.923(5) .
Ti4 O17 2.005(5) .
Ti4 O8 2.036(5) 2_665
Ti4 O19 2.056(5) .
Ti4 O7 2.064(5) 2_665
Ti4 Ti1 3.0940(19) 2_665
Ti4 Ti5 3.258(2) .
Ti5 O20 1.787(6) .
Ti5 O16 1.932(5) .
Ti5 O12 1.991(5) 2_665
Ti5 O19 2.030(5) .
Ti5 O9 2.060(5) 2_665
Ti5 O7 2.074(5) 2_665
Ti5 Ti1 3.093(3) 2_665
O1 C15 1.294(10) .
O2 C15 1.256(9) .
O3 Cl1 1.396(8) .
O4 Cl1 1.467(8) .
O5 Cl1 1.412(9) .
O6 Cl1 1.388(9) .
O7 Ti4 2.064(5) 2_665
O7 Ti5 2.074(5) 2_665
O8 C16 1.470(11) .
O8 Ti4 2.036(5) 2_665
O9 C19 1.455(9) .
O9 Ti5 2.060(5) 2_665
O12 Ti3 1.987(5) 2_665
O12 Ti5 1.991(5) 2_665
O13 C22 1.414(13) .
O15 C25 1.433(10) .
O17 Ti3 1.975(5) 2_665
O18 C28 1.393(12) .
O19 C31 1.457(10) .
O20 C34 1.425(12) .
C1 C2 1.367(16) .
C1 C6 1.449(15) .
C1 H1 0.9300 .
C2 C3 1.46(2) .
C2 H2 0.9300 .
C3 C4 1.35(2) .
C3 H3 0.9300 .
C4 C5 1.415(18) .
C4 H4 0.9300 .
C5 C13 1.404(17) .
C5 C6 1.484(14) .
C6 C14 1.391(13) .
C7 C8 1.399(16) .
C7 C12 1.408(14) .
C7 H7 0.9300 .
C8 C9 1.41(2) .
C8 H8 0.9300 .
C9 C10 1.36(2) .
C9 H9 0.9300 .
C10 C11 1.424(18) .
C10 H10 0.9300 .
C11 C13 1.397(18) .
C11 C12 1.413(14) .
C12 C14 1.412(13) .
C13 H13 0.9300 .
C14 C15 1.486(11) .
C16 C18 1.424(14) .
C16 C17 1.438(12) .
C16 H16 0.9800 .
C17 H17A 0.9600 .
C17 H17B 0.9600 .
C17 H17C 0.9600 .
C18 H18A 0.9600 .
C18 H18B 0.9600 .
C18 H18C 0.9600 .
C19 C21 1.455(13) .
C19 C20 1.468(12) .
C19 H19 0.9800 .
C20 H20A 0.9600 .
C20 H20B 0.9600 .
C20 H20C 0.9600 .
C21 H21A 0.9600 .
C21 H21B 0.9600 .
C21 H21C 0.9600 .
C22 C24 1.365(16) .
C22 C23 1.394(19) .
C22 H22 0.9800 .
C23 H23A 0.9600 .
C23 H23B 0.9600 .
C23 H23C 0.9600 .
C24 H24A 0.9600 .
C24 H24B 0.9600 .
C24 H24C 0.9600 .
C25 C26 1.491(13) .
C25 C27 1.498(12) .
C25 H25 0.9800 .
C26 H26A 0.9600 .
C26 H26B 0.9600 .
C26 H26C 0.9600 .
C27 H27A 0.9600 .
C27 H27B 0.9600 .
C27 H27C 0.9600 .
C28 C30 1.321(17) .
C28 C29 1.347(16) .
C29 H29A 0.9600 .
C29 H29B 0.9600 .
C29 H29C 0.9600 .
C30 H30A 0.9600 .
C30 H30B 0.9600 .
C30 H30C 0.9600 .
C31 C32 1.425(14) .
C31 C33 1.427(15) .
C31 H31 0.9800 .
C32 H32A 0.9600 .
C32 H32B 0.9600 .
C32 H32C 0.9600 .
C33 H33A 0.9600 .
C33 H33B 0.9600 .
C33 H33C 0.9600 .
C34 C36 1.425(16) .
C34 C35 1.454(15) .
C34 H34 0.9800 .
C35 H35A 0.9600 .
C35 H35B 0.9600 .
C35 H35C 0.9600 .
C36 H36A 0.9600 .
C36 H36B 0.9600 .
C36 H36C 0.9600 .
C37 N1 1.094(10) .
C37 C38 1.502(13) .
C38 H38A 0.9600 .
C38 H38B 0.9600 .
C38 H38C 0.9600 .

loop_
_geom_torsion_atom_site_label_1
_geom_torsion_atom_site_label_2
_geom_torsion_atom_site_label_3
_geom_torsion_atom_site_label_4
_geom_torsion
_geom_torsion_site_symmetry_1
_geom_torsion_site_symmetry_4
O14 Nd1 Ti1 O7 42.83(18) . .
O16 Nd1 Ti1 O7 -43.48(19) . .
O10 Nd1 Ti1 O7 -83.2(2) . .
O11 Nd1 Ti1 O7 83.5(2) . .
O1 Nd1 Ti1 O7 178.2(2) . .
O4 Nd1 Ti1 O7 -155.6(6) . .
N1 Nd1 Ti1 O7 116.2(2) . .
O3 Nd1 Ti1 O7 -120.0(3) . .
Cl1 Nd1 Ti1 O7 -127.08(17) . .
Ti2 Nd1 Ti1 O7 59.56(15) . .
Ti3 Nd1 Ti1 O7 -60.24(15) . .
O14 Nd1 Ti1 O11 -40.7(2) . .
O16 Nd1 Ti1 O11 -127.0(2) . .
O10 Nd1 Ti1 O11 -166.8(3) . .
O1 Nd1 Ti1 O11 94.7(2) . .
O4 Nd1 Ti1 O11 120.9(6) . .
N1 Nd1 Ti1 O11 32.7(3) . .
O3 Nd1 Ti1 O11 156.4(3) . .
Cl1 Nd1 Ti1 O11 149.4(2) . .
Ti2 Nd1 Ti1 O11 -23.99(19) . .
Ti3 Nd1 Ti1 O11 -143.78(19) . .
O14 Nd1 Ti1 O10 126.0(2) . .
O16 Nd1 Ti1 O10 39.7(2) . .
O11 Nd1 Ti1 O10 166.8(3) . .
O1 Nd1 Ti1 O10 -98.6(2) . .
O4 Nd1 Ti1 O10 -72.3(6) . .
N1 Nd1 Ti1 O10 -160.6(3) . .
O3 Nd1 Ti1 O10 -36.8(3) . .
Cl1 Nd1 Ti1 O10 -43.9(2) . .
Ti2 Nd1 Ti1 O10 142.8(2) . .
Ti3 Nd1 Ti1 O10 23.0(2) . .
O14 Nd1 Ti1 O9 -50.7(2) . .
O16 Nd1 Ti1 O9 -137.0(2) . .
O10 Nd1 Ti1 O9 -176.8(3) . .
O11 Nd1 Ti1 O9 -10.0(3) . .
O1 Nd1 Ti1 O9 84.7(3) . .
O4 Nd1 Ti1 O9 110.9(6) . .
N1 Nd1 Ti1 O9 22.7(3) . .
O3 Nd1 Ti1 O9 146.4(3) . .
Cl1 Nd1 Ti1 O9 139.4(2) . .
Ti2 Nd1 Ti1 O9 -34.0(2) . .
Ti3 Nd1 Ti1 O9 -153.8(2) . .
O14 Nd1 Ti1 O8 135.4(2) . .
O16 Nd1 Ti1 O8 49.1(3) . .
O10 Nd1 Ti1 O8 9.3(3) . .
O11 Nd1 Ti1 O8 176.1(3) . .
O1 Nd1 Ti1 O8 -89.2(3) . .
O4 Nd1 Ti1 O8 -63.0(6) . .
N1 Nd1 Ti1 O8 -151.2(3) . .
O3 Nd1 Ti1 O8 -27.5(3) . .
Cl1 Nd1 Ti1 O8 -34.5(2) . .
Ti2 Nd1 Ti1 O8 152.1(2) . .
Ti3 Nd1 Ti1 O8 32.3(2) . .
O14 Nd1 Ti1 O2 -136.79(19) . .
O16 Nd1 Ti1 O2 136.9(2) . .
O10 Nd1 Ti1 O2 97.2(3) . .
O11 Nd1 Ti1 O2 -96.1(2) . .
O1 Nd1 Ti1 O2 -1.4(2) . .
O4 Nd1 Ti1 O2 24.8(6) . .
N1 Nd1 Ti1 O2 -63.4(2) . .
O3 Nd1 Ti1 O2 60.3(3) . .
Cl1 Nd1 Ti1 O2 53.30(18) . .
Ti2 Nd1 Ti1 O2 -120.06(16) . .
Ti3 Nd1 Ti1 O2 120.14(16) . .
O14 Nd1 Ti1 Ti5 2.36(12) . 2_665
O16 Nd1 Ti1 Ti5 -83.95(13) . 2_665
O10 Nd1 Ti1 Ti5 -123.7(2) . 2_665
O11 Nd1 Ti1 Ti5 43.08(19) . 2_665
O1 Nd1 Ti1 Ti5 137.76(16) . 2_665
O4 Nd1 Ti1 Ti5 164.0(6) . 2_665
N1 Nd1 Ti1 Ti5 75.8(2) . 2_665
O3 Nd1 Ti1 Ti5 -160.5(2) . 2_665
Cl1 Nd1 Ti1 Ti5 -167.55(9) . 2_665
Ti2 Nd1 Ti1 Ti5 19.09(5) . 2_665
Ti3 Nd1 Ti1 Ti5 -100.70(7) . 2_665
O14 Nd1 Ti1 Ti4 82.55(13) . 2_665
O16 Nd1 Ti1 Ti4 -3.76(13) . 2_665
O10 Nd1 Ti1 Ti4 -43.5(2) . 2_665
O11 Nd1 Ti1 Ti4 123.3(2) . 2_665
O1 Nd1 Ti1 Ti4 -142.05(16) . 2_665
O4 Nd1 Ti1 Ti4 -115.8(6) . 2_665
N1 Nd1 Ti1 Ti4 155.9(2) . 2_665
O3 Nd1 Ti1 Ti4 -80.3(2) . 2_665
Cl1 Nd1 Ti1 Ti4 -87.36(11) . 2_665
Ti2 Nd1 Ti1 Ti4 99.28(7) . 2_665
Ti3 Nd1 Ti1 Ti4 -20.52(6) . 2_665
O14 Nd1 Ti2 O13 -91.7(3) . .
O16 Nd1 Ti2 O13 -155.8(2) . .
O10 Nd1 Ti2 O13 139.6(2) . .
O11 Nd1 Ti2 O13 95.4(3) . .
O1 Nd1 Ti2 O13 62.8(3) . .
O4 Nd1 Ti2 O13 -44.0(4) . .
N1 Nd1 Ti2 O13 -7.4(3) . .
O3 Nd1 Ti2 O13 125(3) . .
Cl1 Nd1 Ti2 O13 -47.6(3) . .
Ti1 Nd1 Ti2 O13 119.7(2) . .
Ti3 Nd1 Ti2 O13 170.4(2) . .
O14 Nd1 Ti2 O11 172.9(3) . .
O16 Nd1 Ti2 O11 108.8(2) . .
O10 Nd1 Ti2 O11 44.2(2) . .
O1 Nd1 Ti2 O11 -32.6(2) . .
O4 Nd1 Ti2 O11 -139.4(4) . .
N1 Nd1 Ti2 O11 -102.8(3) . .
O3 Nd1 Ti2 O11 29(3) . .
Cl1 Nd1 Ti2 O11 -143.0(3) . .
Ti1 Nd1 Ti2 O11 24.31(18) . .
Ti3 Nd1 Ti2 O11 75.01(18) . .
O16 Nd1 Ti2 O14 -64.1(2) . .
O10 Nd1 Ti2 O14 -128.8(2) . .
O11 Nd1 Ti2 O14 -172.9(3) . .
O1 Nd1 Ti2 O14 154.5(2) . .
O4 Nd1 Ti2 O14 47.7(4) . .
N1 Nd1 Ti2 O14 84.2(3) . .
O3 Nd1 Ti2 O14 -144(3) . .
Cl1 Nd1 Ti2 O14 44.1(3) . .
Ti1 Nd1 Ti2 O14 -148.6(2) . .
Ti3 Nd1 Ti2 O14 -97.9(2) . .
O14 Nd1 Ti2 O12 131.7(3) . .
O16 Nd1 Ti2 O12 67.5(2) . .
O10 Nd1 Ti2 O12 2.9(2) . .
O11 Nd1 Ti2 O12 -41.3(2) . .
O1 Nd1 Ti2 O12 -73.8(2) . .
O4 Nd1 Ti2 O12 179.4(4) . .
N1 Nd1 Ti2 O12 -144.1(3) . .
O3 Nd1 Ti2 O12 -12(3) . .
Cl1 Nd1 Ti2 O12 175.8(2) . .
Ti1 Nd1 Ti2 O12 -16.95(18) . .
Ti3 Nd1 Ti2 O12 33.75(18) . .
O14 Nd1 Ti2 O17 35.4(2) . .
O16 Nd1 Ti2 O17 -28.7(2) . .
O10 Nd1 Ti2 O17 -93.37(19) . .
O11 Nd1 Ti2 O17 -137.5(2) . .
O1 Nd1 Ti2 O17 -170.1(2) . .
O4 Nd1 Ti2 O17 83.1(4) . .
N1 Nd1 Ti2 O17 119.6(3) . .
O3 Nd1 Ti2 O17 -108(3) . .
Cl1 Nd1 Ti2 O17 79.5(2) . .
Ti1 Nd1 Ti2 O17 -113.22(16) . .
Ti3 Nd1 Ti2 O17 -62.52(16) . .
O14 Nd1 Ti2 Ti4 21.12(19) . .
O16 Nd1 Ti2 Ti4 -43.01(13) . .
O10 Nd1 Ti2 Ti4 -107.64(11) . .
O11 Nd1 Ti2 Ti4 -151.80(19) . .
O1 Nd1 Ti2 Ti4 175.64(14) . .
O4 Nd1 Ti2 Ti4 68.8(3) . .
N1 Nd1 Ti2 Ti4 105.4(2) . .
O3 Nd1 Ti2 Ti4 -123(3) . .
Cl1 Nd1 Ti2 Ti4 65.2(2) . .
Ti1 Nd1 Ti2 Ti4 -127.50(5) . .
Ti3 Nd1 Ti2 Ti4 -76.79(5) . .
O14 Nd1 Ti2 Ti3 79.7(2) . 2_665
O16 Nd1 Ti2 Ti3 15.57(14) . 2_665
O10 Nd1 Ti2 Ti3 -49.06(12) . 2_665
O11 Nd1 Ti2 Ti3 -93.22(19) . 2_665
O1 Nd1 Ti2 Ti3 -125.78(16) . 2_665
O4 Nd1 Ti2 Ti3 127.4(3) . 2_665
N1 Nd1 Ti2 Ti3 163.9(2) . 2_665
O3 Nd1 Ti2 Ti3 -64(3) . 2_665
Cl1 Nd1 Ti2 Ti3 123.81(19) . 2_665
Ti1 Nd1 Ti2 Ti3 -68.92(7) . 2_665
Ti3 Nd1 Ti2 Ti3 -18.21(9) . 2_665
O14 Nd1 Ti3 O15 155.9(2) . .
O16 Nd1 Ti3 O15 92.5(3) . .
O10 Nd1 Ti3 O15 -94.8(3) . .
O11 Nd1 Ti3 O15 -138.2(2) . .
O1 Nd1 Ti3 O15 -64.1(3) . .
O4 Nd1 Ti3 O15 37.4(4) . .
N1 Nd1 Ti3 O15 -150.6(17) . .
O3 Nd1 Ti3 O15 6.8(3) . .
Cl1 Nd1 Ti3 O15 22.5(2) . .
Ti1 Nd1 Ti3 O15 -119.2(2) . .
Ti2 Nd1 Ti3 O15 -170.1(2) . .
O14 Nd1 Ti3 O10 -109.4(2) . .
O16 Nd1 Ti3 O10 -172.7(3) . .
O11 Nd1 Ti3 O10 -43.5(2) . .
O1 Nd1 Ti3 O10 30.7(3) . .
O4 Nd1 Ti3 O10 132.1(4) . .
N1 Nd1 Ti3 O10 -55.9(17) . .
O3 Nd1 Ti3 O10 101.6(3) . .
Cl1 Nd1 Ti3 O10 117.3(2) . .
Ti1 Nd1 Ti3 O10 -24.4(2) . .
Ti2 Nd1 Ti3 O10 -75.3(2) . .
O14 Nd1 Ti3 O16 63.4(2) . .
O10 Nd1 Ti3 O16 172.7(3) . .
O11 Nd1 Ti3 O16 129.2(2) . .
O1 Nd1 Ti3 O16 -156.6(3) . .
O4 Nd1 Ti3 O16 -55.1(4) . .
N1 Nd1 Ti3 O16 116.8(17) . .
O3 Nd1 Ti3 O16 -85.7(3) . .
Cl1 Nd1 Ti3 O16 -70.0(2) . .
Ti1 Nd1 Ti3 O16 148.3(2) . .
Ti2 Nd1 Ti3 O16 97.4(2) . .
O14 Nd1 Ti3 O17 -66.8(2) . 2_665
O16 Nd1 Ti3 O17 -130.1(3) . 2_665
O10 Nd1 Ti3 O17 42.6(3) . 2_665
O11 Nd1 Ti3 O17 -0.9(2) . 2_665
O1 Nd1 Ti3 O17 73.3(2) . 2_665
O4 Nd1 Ti3 O17 174.7(3) . 2_665
N1 Nd1 Ti3 O17 -13.3(17) . 2_665
O3 Nd1 Ti3 O17 144.2(3) . 2_665
Cl1 Nd1 Ti3 O17 159.8(2) . 2_665
Ti1 Nd1 Ti3 O17 18.16(19) . 2_665
Ti2 Nd1 Ti3 O17 -32.7(2) . 2_665
O14 Nd1 Ti3 O12 27.47(19) . 2_665
O16 Nd1 Ti3 O12 -35.9(3) . 2_665
O10 Nd1 Ti3 O12 136.8(3) . 2_665
O11 Nd1 Ti3 O12 93.35(19) . 2_665
O1 Nd1 Ti3 O12 167.5(2) . 2_665
O4 Nd1 Ti3 O12 -91.0(3) . 2_665
N1 Nd1 Ti3 O12 80.9(17) . 2_665
O3 Nd1 Ti3 O12 -121.6(2) . 2_665
Cl1 Nd1 Ti3 O12 -105.91(17) . 2_665
Ti1 Nd1 Ti3 O12 112.41(16) . 2_665
Ti2 Nd1 Ti3 O12 61.52(16) . 2_665
O14 Nd1 Ti3 Ti5 42.02(12) . .
O16 Nd1 Ti3 Ti5 -21.4(2) . .
O10 Nd1 Ti3 Ti5 151.4(2) . .
O11 Nd1 Ti3 Ti5 107.89(12) . .
O1 Nd1 Ti3 Ti5 -177.93(14) . .
O4 Nd1 Ti3 Ti5 -76.5(3) . .
N1 Nd1 Ti3 Ti5 95.5(17) . .
O3 Nd1 Ti3 Ti5 -107.0(2) . .
Cl1 Nd1 Ti3 Ti5 -91.36(9) . .
Ti1 Nd1 Ti3 Ti5 126.95(6) . .
Ti2 Nd1 Ti3 Ti5 76.07(6) . .
O14 Nd1 Ti3 Ti2 -16.14(13) . 2_665
O16 Nd1 Ti3 Ti2 -79.5(2) . 2_665
O10 Nd1 Ti3 Ti2 93.2(2) . 2_665
O11 Nd1 Ti3 Ti2 49.74(13) . 2_665
O1 Nd1 Ti3 Ti2 123.91(15) . 2_665
O4 Nd1 Ti3 Ti2 -134.6(3) . 2_665
N1 Nd1 Ti3 Ti2 37.3(17) . 2_665
O3 Nd1 Ti3 Ti2 -165.2(2) . 2_665
Cl1 Nd1 Ti3 Ti2 -149.51(10) . 2_665
Ti1 Nd1 Ti3 Ti2 68.80(8) . 2_665
Ti2 Nd1 Ti3 Ti2 17.91(8) . 2_665
O13 Ti2 Ti4 O18 0.1(3) . .
O11 Ti2 Ti4 O18 -129.8(2) . .
O14 Ti2 Ti4 O18 -86.2(3) . .
O12 Ti2 Ti4 O18 124.0(2) . .
O17 Ti2 Ti4 O18 90.8(3) . .
Ti3 Ti2 Ti4 O18 113.88(19) 2_665 .
Nd1 Ti2 Ti4 O18 -108.92(19) . .
O13 Ti2 Ti4 O14 86.3(3) . .
O11 Ti2 Ti4 O14 -43.6(3) . .
O12 Ti2 Ti4 O14 -149.8(3) . .
O17 Ti2 Ti4 O14 177.0(3) . .
Ti3 Ti2 Ti4 O14 -159.9(2) 2_665 .
Nd1 Ti2 Ti4 O14 -22.7(2) . .
O13 Ti2 Ti4 O17 -90.6(3) . .
O11 Ti2 Ti4 O17 139.5(3) . .
O14 Ti2 Ti4 O17 -177.0(3) . .
O12 Ti2 Ti4 O17 33.2(3) . .
Ti3 Ti2 Ti4 O17 23.1(2) 2_665 .
Nd1 Ti2 Ti4 O17 160.3(2) . .
O13 Ti2 Ti4 O8 -109.9(3) . 2_665
O11 Ti2 Ti4 O8 120.2(3) . 2_665
O14 Ti2 Ti4 O8 163.8(3) . 2_665
O12 Ti2 Ti4 O8 14.0(3) . 2_665
O17 Ti2 Ti4 O8 -19.3(3) . 2_665
Ti3 Ti2 Ti4 O8 3.8(2) 2_665 2_665
Nd1 Ti2 Ti4 O8 141.0(2) . 2_665
O13 Ti2 Ti4 O19 115.9(3) . .
O11 Ti2 Ti4 O19 -14.0(2) . .
O14 Ti2 Ti4 O19 29.5(3) . .
O12 Ti2 Ti4 O19 -120.3(2) . .
O17 Ti2 Ti4 O19 -153.5(3) . .
Ti3 Ti2 Ti4 O19 -130.38(19) 2_665 .
Nd1 Ti2 Ti4 O19 6.82(19) . .
O13 Ti2 Ti4 O7 -177.9(3) . 2_665
O11 Ti2 Ti4 O7 52.2(2) . 2_665
O14 Ti2 Ti4 O7 95.8(3) . 2_665
O12 Ti2 Ti4 O7 -54.0(2) . 2_665
O17 Ti2 Ti4 O7 -87.3(2) . 2_665
Ti3 Ti2 Ti4 O7 -64.16(14) 2_665 2_665
Nd1 Ti2 Ti4 O7 73.04(14) . 2_665
O13 Ti2 Ti4 Ti1 -147.8(2) . 2_665
O11 Ti2 Ti4 Ti1 82.24(16) . 2_665
O14 Ti2 Ti4 Ti1 125.8(2) . 2_665
O12 Ti2 Ti4 Ti1 -23.97(17) . 2_665
O17 Ti2 Ti4 Ti1 -57.2(2) . 2_665
Ti3 Ti2 Ti4 Ti1 -34.10(6) 2_665 2_665
Nd1 Ti2 Ti4 Ti1 103.11(6) . 2_665
O13 Ti2 Ti4 Ti5 151.4(2) . .
O11 Ti2 Ti4 Ti5 21.50(16) . .
O14 Ti2 Ti4 Ti5 65.1(2) . .
O12 Ti2 Ti4 Ti5 -84.72(17) . .
O17 Ti2 Ti4 Ti5 -118.0(2) . .
Ti3 Ti2 Ti4 Ti5 -94.84(6) 2_665 .
Nd1 Ti2 Ti4 Ti5 42.37(5) . .
O15 Ti3 Ti5 O20 0.1(3) . .
O10 Ti3 Ti5 O20 129.9(3) . .
O16 Ti3 Ti5 O20 86.2(3) . .
O17 Ti3 Ti5 O20 -124.5(2) 2_665 .
O12 Ti3 Ti5 O20 -91.1(3) 2_665 .
Ti2 Ti3 Ti5 O20 -114.4(2) 2_665 .
Nd1 Ti3 Ti5 O20 109.21(19) . .
O15 Ti3 Ti5 O16 -86.2(3) . .
O10 Ti3 Ti5 O16 43.6(3) . .
O17 Ti3 Ti5 O16 149.2(3) 2_665 .
O12 Ti3 Ti5 O16 -177.3(3) 2_665 .
Ti2 Ti3 Ti5 O16 159.3(2) 2_665 .
Nd1 Ti3 Ti5 O16 23.0(2) . .
O15 Ti3 Ti5 O12 91.2(3) . 2_665
O10 Ti3 Ti5 O12 -139.0(3) . 2_665
O16 Ti3 Ti5 O12 177.3(3) . 2_665
O17 Ti3 Ti5 O12 -33.4(2) 2_665 2_665
Ti2 Ti3 Ti5 O12 -23.3(2) 2_665 2_665
Nd1 Ti3 Ti5 O12 -159.7(2) . 2_665
O15 Ti3 Ti5 O19 -113.3(3) . .
O10 Ti3 Ti5 O19 16.5(3) . .
O16 Ti3 Ti5 O19 -27.2(3) . .
O17 Ti3 Ti5 O19 122.0(2) 2_665 .
O12 Ti3 Ti5 O19 155.5(3) 2_665 .
Ti2 Ti3 Ti5 O19 132.1(2) 2_665 .
Nd1 Ti3 Ti5 O19 -4.2(2) . .
O15 Ti3 Ti5 O9 111.0(3) . 2_665
O10 Ti3 Ti5 O9 -119.2(3) . 2_665
O16 Ti3 Ti5 O9 -162.8(3) . 2_665
O17 Ti3 Ti5 O9 -13.6(2) 2_665 2_665
O12 Ti3 Ti5 O9 19.8(3) 2_665 2_665
Ti2 Ti3 Ti5 O9 -3.54(19) 2_665 2_665
Nd1 Ti3 Ti5 O9 -139.89(19) . 2_665
O15 Ti3 Ti5 O7 179.0(2) . 2_665
O10 Ti3 Ti5 O7 -51.2(2) . 2_665
O16 Ti3 Ti5 O7 -94.8(2) . 2_665
O17 Ti3 Ti5 O7 54.4(2) 2_665 2_665
O12 Ti3 Ti5 O7 87.8(2) 2_665 2_665
Ti2 Ti3 Ti5 O7 64.48(13) 2_665 2_665
Nd1 Ti3 Ti5 O7 -71.87(13) . 2_665
O15 Ti3 Ti5 Ti1 148.9(2) . 2_665
O10 Ti3 Ti5 Ti1 -81.34(18) . 2_665
O16 Ti3 Ti5 Ti1 -125.0(2) . 2_665
O17 Ti3 Ti5 Ti1 24.23(16) 2_665 2_665
O12 Ti3 Ti5 Ti1 57.7(2) 2_665 2_665
Ti2 Ti3 Ti5 Ti1 34.32(5) 2_665 2_665
Nd1 Ti3 Ti5 Ti1 -102.03(5) . 2_665
O15 Ti3 Ti5 Ti4 -150.1(2) . .
O10 Ti3 Ti5 Ti4 -20.26(18) . .
O16 Ti3 Ti5 Ti4 -63.9(2) . .
O17 Ti3 Ti5 Ti4 85.32(16) 2_665 .
O12 Ti3 Ti5 Ti4 118.7(2) 2_665 .
Ti2 Ti3 Ti5 Ti4 95.41(7) 2_665 .
Nd1 Ti3 Ti5 Ti4 -40.94(5) . .
O18 Ti4 Ti5 O20 0.1(4) . .
O14 Ti4 Ti5 O20 -101.8(3) . .
O17 Ti4 Ti5 O20 -179.3(3) . .
O8 Ti4 Ti5 O20 95.0(3) 2_665 .
O19 Ti4 Ti5 O20 -5.7(4) . .
O7 Ti4 Ti5 O20 167.9(4) 2_665 .
Ti2 Ti4 Ti5 O20 -136.8(3) . .
Ti1 Ti4 Ti5 O20 127.9(3) 2_665 .
O18 Ti4 Ti5 O16 101.4(3) . .
O14 Ti4 Ti5 O16 -0.4(2) . .
O17 Ti4 Ti5 O16 -78.0(2) . .
O8 Ti4 Ti5 O16 -163.7(2) 2_665 .
O19 Ti4 Ti5 O16 95.6(3) . .
O7 Ti4 Ti5 O16 -90.8(3) 2_665 .
Ti2 Ti4 Ti5 O16 -35.45(16) . .
Ti1 Ti4 Ti5 O16 -130.76(15) 2_665 .
O18 Ti4 Ti5 O12 178.8(3) . 2_665
O14 Ti4 Ti5 O12 77.0(2) . 2_665
O17 Ti4 Ti5 O12 -0.6(2) . 2_665
O8 Ti4 Ti5 O12 -86.3(2) 2_665 2_665
O19 Ti4 Ti5 O12 173.0(3) . 2_665
O7 Ti4 Ti5 O12 -13.4(3) 2_665 2_665
Ti2 Ti4 Ti5 O12 41.95(18) . 2_665
Ti1 Ti4 Ti5 O12 -53.36(17) 2_665 2_665
O18 Ti4 Ti5 O19 5.8(4) . .
O14 Ti4 Ti5 O19 -96.0(3) . .
O17 Ti4 Ti5 O19 -173.5(3) . .
O8 Ti4 Ti5 O19 100.7(3) 2_665 .
O7 Ti4 Ti5 O19 173.6(3) 2_665 .
Ti2 Ti4 Ti5 O19 -131.0(3) . .
Ti1 Ti4 Ti5 O19 133.7(3) 2_665 .
O18 Ti4 Ti5 O9 -94.5(3) . 2_665
O14 Ti4 Ti5 O9 163.7(2) . 2_665
O17 Ti4 Ti5 O9 86.1(2) . 2_665
O8 Ti4 Ti5 O9 0.4(2) 2_665 2_665
O19 Ti4 Ti5 O9 -100.3(3) . 2_665
O7 Ti4 Ti5 O9 73.3(3) 2_665 2_665
Ti2 Ti4 Ti5 O9 128.64(15) . 2_665
Ti1 Ti4 Ti5 O9 33.33(14) 2_665 2_665
O18 Ti4 Ti5 O7 -167.8(3) . 2_665
O14 Ti4 Ti5 O7 90.4(2) . 2_665
O17 Ti4 Ti5 O7 12.8(3) . 2_665
O8 Ti4 Ti5 O7 -72.9(3) 2_665 2_665
O19 Ti4 Ti5 O7 -173.6(3) . 2_665
Ti2 Ti4 Ti5 O7 55.4(2) . 2_665
Ti1 Ti4 Ti5 O7 -39.9(2) 2_665 2_665
O18 Ti4 Ti5 Ti3 135.7(3) . .
O14 Ti4 Ti5 Ti3 33.89(15) . .
O17 Ti4 Ti5 Ti3 -43.64(18) . .
O8 Ti4 Ti5 Ti3 -129.37(16) 2_665 .
O19 Ti4 Ti5 Ti3 129.9(3) . .
O7 Ti4 Ti5 Ti3 -56.5(2) 2_665 .
Ti2 Ti4 Ti5 Ti3 -1.11(7) . .
Ti1 Ti4 Ti5 Ti3 -96.43(7) 2_665 .
O18 Ti4 Ti5 Ti1 -127.8(3) . 2_665
O14 Ti4 Ti5 Ti1 130.32(15) . 2_665
O17 Ti4 Ti5 Ti1 52.78(17) . 2_665
O8 Ti4 Ti5 Ti1 -32.95(15) 2_665 2_665
O19 Ti4 Ti5 Ti1 -133.7(3) . 2_665
O7 Ti4 Ti5 Ti1 39.9(2) 2_665 2_665
Ti2 Ti4 Ti5 Ti1 95.31(7) . 2_665
O14 Nd1 O1 C15 68.0(8) . .
O16 Nd1 O1 C15 -71.9(8) . .
O10 Nd1 O1 C15 -38.0(7) . .
O11 Nd1 O1 C15 31.5(7) . .
O4 Nd1 O1 C15 -174.3(8) . .
N1 Nd1 O1 C15 119.4(8) . .
O3 Nd1 O1 C15 -126.9(8) . .
Cl1 Nd1 O1 C15 -150.0(8) . .
Ti1 Nd1 O1 C15 -3.3(7) . .
Ti2 Nd1 O1 C15 49.3(8) . .
Ti3 Nd1 O1 C15 -54.1(8) . .
O7 Ti1 O2 C15 -170.6(11) . .
O11 Ti1 O2 C15 -36.3(7) . .
O10 Ti1 O2 C15 50.6(7) . .
O9 Ti1 O2 C15 -127.3(7) . .
O8 Ti1 O2 C15 142.4(7) . .
Ti5 Ti1 O2 C15 -125.4(7) 2_665 .
Ti4 Ti1 O2 C15 141.8(6) 2_665 .
Nd1 Ti1 O2 C15 7.3(7) . .
O14 Nd1 O3 Cl1 47.1(7) . .
O16 Nd1 O3 Cl1 106.1(5) . .
O10 Nd1 O3 Cl1 171.6(5) . .
O11 Nd1 O3 Cl1 -147.1(3) . .
O1 Nd1 O3 Cl1 -110.7(5) . .
O4 Nd1 O3 Cl1 -4.1(4) . .
N1 Nd1 O3 Cl1 -42.3(5) . .
Ti1 Nd1 O3 Cl1 -168.7(4) . .
Ti2 Nd1 O3 Cl1 -174(2) . .
Ti3 Nd1 O3 Cl1 140.2(5) . .
O14 Nd1 O4 Cl1 -151.6(5) . .
O16 Nd1 O4 Cl1 -63.3(6) . .
O10 Nd1 O4 Cl1 -2.1(8) . .
O11 Nd1 O4 Cl1 134.5(4) . .
O1 Nd1 O4 Cl1 72.1(6) . .
N1 Nd1 O4 Cl1 144.6(7) . .
O3 Nd1 O4 Cl1 4.0(4) . .
Ti1 Nd1 O4 Cl1 47.8(10) . .
Ti2 Nd1 O4 Cl1 -177.1(3) . .
Ti3 Nd1 O4 Cl1 -36.3(7) . .
O11 Ti1 O7 Ti4 170.44(19) . 2_665
O10 Ti1 O7 Ti4 82.7(2) . 2_665
O9 Ti1 O7 Ti4 -99.7(2) . 2_665
O8 Ti1 O7 Ti4 -8.0(2) . 2_665
O2 Ti1 O7 Ti4 -55.8(13) . 2_665
Ti5 Ti1 O7 Ti4 -108.7(3) 2_665 2_665
Nd1 Ti1 O7 Ti4 126.42(15) . 2_665
O11 Ti1 O7 Ti5 -80.9(2) . 2_665
O10 Ti1 O7 Ti5 -168.6(2) . 2_665
O9 Ti1 O7 Ti5 9.0(2) . 2_665
O8 Ti1 O7 Ti5 100.7(2) . 2_665
O2 Ti1 O7 Ti5 52.9(13) . 2_665
Ti4 Ti1 O7 Ti5 108.7(3) 2_665 2_665
Nd1 Ti1 O7 Ti5 -124.88(15) . 2_665
O7 Ti1 O8 C16 173.5(8) . .
O11 Ti1 O8 C16 141(4) . .
O10 Ti1 O8 C16 76.6(8) . .
O9 Ti1 O8 C16 -105.5(8) . .
O2 Ti1 O8 C16 -13.7(8) . .
Ti5 Ti1 O8 C16 -146.7(8) 2_665 .
Ti4 Ti1 O8 C16 165.6(9) 2_665 .
Nd1 Ti1 O8 C16 70.2(8) . .
O7 Ti1 O8 Ti4 7.9(2) . 2_665
O11 Ti1 O8 Ti4 -25(5) . 2_665
O10 Ti1 O8 Ti4 -89.0(2) . 2_665
O9 Ti1 O8 Ti4 88.9(2) . 2_665
O2 Ti1 O8 Ti4 -179.3(2) . 2_665
Ti5 Ti1 O8 Ti4 47.63(18) 2_665 2_665
Nd1 Ti1 O8 Ti4 -95.4(2) . 2_665
O7 Ti1 O9 C19 -172.6(7) . .
O11 Ti1 O9 C19 -75.4(7) . .
O10 Ti1 O9 C19 -119(4) . .
O8 Ti1 O9 C19 107.2(7) . .
O2 Ti1 O9 C19 14.2(7) . .
Ti5 Ti1 O9 C19 -163.7(8) 2_665 .
Ti4 Ti1 O9 C19 147.9(7) 2_665 .
Nd1 Ti1 O9 C19 -68.5(7) . .
O7 Ti1 O9 Ti5 -8.9(2) . 2_665
O11 Ti1 O9 Ti5 88.3(2) . 2_665
O10 Ti1 O9 Ti5 45(4) . 2_665
O8 Ti1 O9 Ti5 -89.0(2) . 2_665
O2 Ti1 O9 Ti5 177.9(2) . 2_665
Ti4 Ti1 O9 Ti5 -48.43(17) 2_665 2_665
Nd1 Ti1 O9 Ti5 95.3(2) . 2_665
O15 Ti3 O10 Ti1 -135.0(4) . .
O16 Ti3 O10 Ti1 117.6(4) . .
O17 Ti3 O10 Ti1 -25.3(4) 2_665 .
O12 Ti3 O10 Ti1 50.5(5) 2_665 .
Ti5 Ti3 O10 Ti1 91.8(3) . .
Ti2 Ti3 O10 Ti1 6.3(4) 2_665 .
Nd1 Ti3 O10 Ti1 122.5(4) . .
O15 Ti3 O10 Nd1 102.5(3) . .
O16 Ti3 O10 Nd1 -4.9(2) . .
O17 Ti3 O10 Nd1 -147.8(2) 2_665 .
O12 Ti3 O10 Nd1 -72.0(3) 2_665 .
Ti5 Ti3 O10 Nd1 -30.7(2) . .
Ti2 Ti3 O10 Nd1 -116.19(16) 2_665 .
O7 Ti1 O10 Ti3 -17.7(4) . .
O11 Ti1 O10 Ti3 -114.7(4) . .
O9 Ti1 O10 Ti3 -71(4) . .
O8 Ti1 O10 Ti3 62.7(4) . .
O2 Ti1 O10 Ti3 155.8(4) . .
Ti5 Ti1 O10 Ti3 -28.5(5) 2_665 .
Ti4 Ti1 O10 Ti3 22.1(3) 2_665 .
Nd1 Ti1 O10 Ti3 -123.8(4) . .
O7 Ti1 O10 Nd1 106.1(2) . .
O11 Ti1 O10 Nd1 9.15(19) . .
O9 Ti1 O10 Nd1 52(4) . .
O8 Ti1 O10 Nd1 -173.4(2) . .
O2 Ti1 O10 Nd1 -80.3(2) . .
Ti5 Ti1 O10 Nd1 95.3(2) 2_665 .
Ti4 Ti1 O10 Nd1 145.95(14) 2_665 .
O14 Nd1 O10 Ti3 80.0(2) . .
O16 Nd1 O10 Ti3 4.39(18) . .
O11 Nd1 O10 Ti3 131.7(2) . .
O1 Nd1 O10 Ti3 -149.6(2) . .
O4 Nd1 O10 Ti3 -69.0(4) . .
N1 Nd1 O10 Ti3 171.1(3) . .
O3 Nd1 O10 Ti3 -73.7(3) . .
Cl1 Nd1 O10 Ti3 -70.0(2) . .
Ti1 Nd1 O10 Ti3 139.6(3) . .
Ti2 Nd1 O10 Ti3 107.34(19) . .
O14 Nd1 O10 Ti1 -59.6(2) . .
O16 Nd1 O10 Ti1 -135.2(2) . .
O11 Nd1 O10 Ti1 -7.89(17) . .
O1 Nd1 O10 Ti1 70.8(2) . .
O4 Nd1 O10 Ti1 151.4(4) . .
N1 Nd1 O10 Ti1 31.5(4) . .
O3 Nd1 O10 Ti1 146.6(3) . .
Cl1 Nd1 O10 Ti1 150.40(15) . .
Ti2 Nd1 O10 Ti1 -32.26(17) . .
Ti3 Nd1 O10 Ti1 -139.6(3) . .
O7 Ti1 O11 Ti2 15.5(3) . .
O10 Ti1 O11 Ti2 112.3(3) . .
O9 Ti1 O11 Ti2 -65.7(3) . .
O8 Ti1 O11 Ti2 48(5) . .
O2 Ti1 O11 Ti2 -157.4(3) . .
Ti5 Ti1 O11 Ti2 -24.4(3) 2_665 .
Ti4 Ti1 O11 Ti2 24.5(4) 2_665 .
Nd1 Ti1 O11 Ti2 121.4(4) . .
O7 Ti1 O11 Nd1 -105.9(2) . .
O10 Ti1 O11 Nd1 -9.11(19) . .
O9 Ti1 O11 Nd1 172.88(19) . .
O8 Ti1 O11 Nd1 -73(4) . .
O2 Ti1 O11 Nd1 81.1(2) . .
Ti5 Ti1 O11 Nd1 -145.85(14) 2_665 .
Ti4 Ti1 O11 Nd1 -96.9(2) 2_665 .
O13 Ti2 O11 Ti1 136.7(3) . .
O14 Ti2 O11 Ti1 -116.2(3) . .
O12 Ti2 O11 Ti1 28.1(3) . .
O17 Ti2 O11 Ti1 -48.2(5) . .
Ti4 Ti2 O11 Ti1 -90.6(3) . .
Ti3 Ti2 O11 Ti1 -3.3(4) 2_665 .
Nd1 Ti2 O11 Ti1 -121.0(4) . .
O13 Ti2 O11 Nd1 -102.4(2) . .
O14 Ti2 O11 Nd1 4.75(18) . .
O12 Ti2 O11 Nd1 149.12(18) . .
O17 Ti2 O11 Nd1 72.8(3) . .
Ti4 Ti2 O11 Nd1 30.42(19) . .
Ti3 Ti2 O11 Nd1 117.64(14) 2_665 .
O14 Nd1 O11 Ti1 134.7(2) . .
O16 Nd1 O11 Ti1 58.2(2) . .
O10 Nd1 O11 Ti1 8.02(17) . .
O1 Nd1 O11 Ti1 -74.0(2) . .
O4 Nd1 O11 Ti1 -140.6(5) . .
N1 Nd1 O11 Ti1 -150.0(2) . .
O3 Nd1 O11 Ti1 -37.6(4) . .
Cl1 Nd1 O11 Ti1 -78.5(4) . .
Ti2 Nd1 O11 Ti1 138.9(3) . .
Ti3 Nd1 O11 Ti1 31.33(16) . .
O14 Nd1 O11 Ti2 -4.25(16) . .
O16 Nd1 O11 Ti2 -80.7(2) . .
O10 Nd1 O11 Ti2 -130.9(2) . .
O1 Nd1 O11 Ti2 147.0(2) . .
O4 Nd1 O11 Ti2 80.5(6) . .
N1 Nd1 O11 Ti2 71.1(2) . .
O3 Nd1 O11 Ti2 -176.5(3) . .
Cl1 Nd1 O11 Ti2 142.6(3) . .
Ti1 Nd1 O11 Ti2 -138.9(3) . .
Ti3 Nd1 O11 Ti2 -107.60(16) . .
O13 Ti2 O12 Ti3 113.5(3) . 2_665
O11 Ti2 O12 Ti3 -134.6(2) . 2_665
O14 Ti2 O12 Ti3 -48.3(4) . 2_665
O17 Ti2 O12 Ti3 6.19(19) . 2_665
Ti4 Ti2 O12 Ti3 -15.5(2) . 2_665
Nd1 Ti2 O12 Ti3 -107.74(19) . 2_665
O13 Ti2 O12 Ti5 -130.3(4) . 2_665
O11 Ti2 O12 Ti5 -18.4(4) . 2_665
O14 Ti2 O12 Ti5 68.0(5) . 2_665
O17 Ti2 O12 Ti5 122.4(4) . 2_665
Ti4 Ti2 O12 Ti5 100.7(3) . 2_665
Ti3 Ti2 O12 Ti5 116.2(4) 2_665 2_665
Nd1 Ti2 O12 Ti5 8.5(4) . 2_665
O11 Ti2 O13 C22 -129.5(19) . .
O14 Ti2 O13 C22 139.3(19) . .
O12 Ti2 O13 C22 -29.7(19) . .
O17 Ti2 O13 C22 53.8(19) . .
Ti4 Ti2 O13 C22 98.3(19) . .
Ti3 Ti2 O13 C22 11.5(19) 2_665 .
Nd1 Ti2 O13 C22 -176.0(18) . .
O18 Ti4 O14 Ti2 101.7(3) . .
O17 Ti4 O14 Ti2 2.0(2) . .
O8 Ti4 O14 Ti2 -47.6(8) 2_665 .
O19 Ti4 O14 Ti2 -157.4(2) . .
O7 Ti4 O14 Ti2 -82.6(2) 2_665 .
Ti1 Ti4 O14 Ti2 -70.0(2) 2_665 .
Ti5 Ti4 O14 Ti2 -120.73(18) . .
O18 Ti4 O14 Nd1 -131.3(3) . .
O17 Ti4 O14 Nd1 129.0(3) . .
O8 Ti4 O14 Nd1 79.4(8) 2_665 .
O19 Ti4 O14 Nd1 -30.4(3) . .
O7 Ti4 O14 Nd1 44.4(3) 2_665 .
Ti2 Ti4 O14 Nd1 127.0(4) . .
Ti1 Ti4 O14 Nd1 57.0(4) 2_665 .
Ti5 Ti4 O14 Nd1 6.3(3) . .
O13 Ti2 O14 Ti4 -109.5(3) . .
O11 Ti2 O14 Ti4 141.1(2) . .
O12 Ti2 O14 Ti4 52.1(4) . .
O17 Ti2 O14 Ti4 -2.0(2) . .
Ti3 Ti2 O14 Ti4 21.1(2) 2_665 .
Nd1 Ti2 O14 Ti4 145.9(3) . .
O13 Ti2 O14 Nd1 104.6(3) . .
O11 Ti2 O14 Nd1 -4.85(19) . .
O12 Ti2 O14 Nd1 -93.9(4) . .
O17 Ti2 O14 Nd1 -148.0(2) . .
Ti4 Ti2 O14 Nd1 -145.9(3) . .
Ti3 Ti2 O14 Nd1 -124.85(13) 2_665 .
O16 Nd1 O14 Ti4 -8.2(3) . .
O10 Nd1 O14 Ti4 -69.9(4) . .
O11 Nd1 O14 Ti4 -122.1(4) . .
O1 Nd1 O14 Ti4 -160.7(3) . .
O4 Nd1 O14 Ti4 87.8(4) . .
N1 Nd1 O14 Ti4 147.6(4) . .
O3 Nd1 O14 Ti4 48.7(6) . .
Cl1 Nd1 O14 Ti4 72.3(4) . .
Ti1 Nd1 O14 Ti4 -98.9(3) . .
Ti2 Nd1 O14 Ti4 -126.3(4) . .
Ti3 Nd1 O14 Ti4 -37.6(3) . .
O16 Nd1 O14 Ti2 118.1(2) . .
O10 Nd1 O14 Ti2 56.3(2) . .
O11 Nd1 O14 Ti2 4.20(16) . .
O1 Nd1 O14 Ti2 -34.5(3) . .
O4 Nd1 O14 Ti2 -145.9(3) . .
N1 Nd1 O14 Ti2 -86.2(3) . .
O3 Nd1 O14 Ti2 175.0(4) . .
Cl1 Nd1 O14 Ti2 -161.43(12) . .
Ti1 Nd1 O14 Ti2 27.36(17) . .
Ti3 Nd1 O14 Ti2 88.61(17) . .
O10 Ti3 O15 C25 -54.0(15) . .
O16 Ti3 O15 C25 36.5(15) . .
O17 Ti3 O15 C25 -154.7(14) 2_665 .
O12 Ti3 O15 C25 122.2(14) 2_665 .
Ti5 Ti3 O15 C25 77.8(15) . .
Ti2 Ti3 O15 C25 164.4(14) 2_665 .
Nd1 Ti3 O15 C25 -8.5(15) . .
O20 Ti5 O16 Ti3 -101.4(3) . .
O12 Ti5 O16 Ti3 -1.8(2) 2_665 .
O19 Ti5 O16 Ti3 159.1(2) . .
O9 Ti5 O16 Ti3 51.9(8) 2_665 .
O7 Ti5 O16 Ti3 83.9(2) 2_665 .
Ti1 Ti5 O16 Ti3 71.4(2) 2_665 .
Ti4 Ti5 O16 Ti3 121.89(18) . .
O20 Ti5 O16 Nd1 131.5(4) . .
O12 Ti5 O16 Nd1 -128.8(4) 2_665 .
O19 Ti5 O16 Nd1 32.1(4) . .
O9 Ti5 O16 Nd1 -75.2(8) 2_665 .
O7 Ti5 O16 Nd1 -43.1(3) 2_665 .
Ti3 Ti5 O16 Nd1 -127.1(4) . .
Ti1 Ti5 O16 Nd1 -55.7(4) 2_665 .
Ti4 Ti5 O16 Nd1 -5.2(3) . .
O15 Ti3 O16 Ti5 110.3(3) . .
O10 Ti3 O16 Ti5 -140.7(2) . .
O17 Ti3 O16 Ti5 -51.6(4) 2_665 .
O12 Ti3 O16 Ti5 1.8(2) 2_665 .
Ti2 Ti3 O16 Ti5 -21.5(2) 2_665 .
Nd1 Ti3 O16 Ti5 -145.6(3) . .
O15 Ti3 O16 Nd1 -104.1(2) . .
O10 Ti3 O16 Nd1 4.9(2) . .
O17 Ti3 O16 Nd1 94.0(3) 2_665 .
O12 Ti3 O16 Nd1 147.4(2) 2_665 .
Ti5 Ti3 O16 Nd1 145.6(3) . .
Ti2 Ti3 O16 Nd1 124.14(14) 2_665 .
O14 Nd1 O16 Ti5 7.5(3) . .
O10 Nd1 O16 Ti5 122.1(4) . .
O11 Nd1 O16 Ti5 70.8(4) . .
O1 Nd1 O16 Ti5 158.9(3) . .
O4 Nd1 O16 Ti5 -100.4(4) . .
N1 Nd1 O16 Ti5 -42.8(6) . .
O3 Nd1 O16 Ti5 -146.9(4) . .
Cl1 Nd1 O16 Ti5 -123.1(3) . .
Ti1 Nd1 O16 Ti5 98.8(3) . .
Ti2 Nd1 O16 Ti5 37.4(4) . .
Ti3 Nd1 O16 Ti5 126.3(5) . .
O14 Nd1 O16 Ti3 -118.9(2) . .
O10 Nd1 O16 Ti3 -4.24(18) . .
O11 Nd1 O16 Ti3 -55.6(2) . .
O1 Nd1 O16 Ti3 32.5(3) . .
O4 Nd1 O16 Ti3 133.3(3) . .
N1 Nd1 O16 Ti3 -169.1(4) . .
O3 Nd1 O16 Ti3 86.7(3) . .
Cl1 Nd1 O16 Ti3 110.6(2) . .
Ti1 Nd1 O16 Ti3 -27.54(18) . .
Ti2 Nd1 O16 Ti3 -88.97(19) . .
O13 Ti2 O17 Ti3 -109.5(3) . 2_665
O11 Ti2 O17 Ti3 75.4(4) . 2_665
O14 Ti2 O17 Ti3 145.1(2) . 2_665
O12 Ti2 O17 Ti3 -6.23(19) . 2_665
Ti4 Ti2 O17 Ti3 143.1(3) . 2_665
Nd1 Ti2 O17 Ti3 121.82(16) . 2_665
O13 Ti2 O17 Ti4 107.4(3) . .
O11 Ti2 O17 Ti4 -67.8(4) . .
O14 Ti2 O17 Ti4 1.93(19) . .
O12 Ti2 O17 Ti4 -149.3(2) . .
Ti3 Ti2 O17 Ti4 -143.1(3) 2_665 .
Nd1 Ti2 O17 Ti4 -21.3(2) . .
O18 Ti4 O17 Ti2 -98.5(2) . .
O14 Ti4 O17 Ti2 -1.96(19) . .
O8 Ti4 O17 Ti2 164.8(2) 2_665 .
O19 Ti4 O17 Ti2 70.5(6) . .
O7 Ti4 O17 Ti2 89.0(2) 2_665 .
Ti1 Ti4 O17 Ti2 124.33(17) 2_665 .
Ti5 Ti4 O17 Ti2 81.1(2) . .
O18 Ti4 O17 Ti3 143.9(4) . 2_665
O14 Ti4 O17 Ti3 -119.6(4) . 2_665
O8 Ti4 O17 Ti3 47.2(4) 2_665 2_665
O19 Ti4 O17 Ti3 -47.1(8) . 2_665
O7 Ti4 O17 Ti3 -28.6(4) 2_665 2_665
Ti2 Ti4 O17 Ti3 -117.6(5) . 2_665
Ti1 Ti4 O17 Ti3 6.7(4) 2_665 2_665
Ti5 Ti4 O17 Ti3 -36.5(5) . 2_665
O14 Ti4 O18 C28 -23(3) . .
O17 Ti4 O18 C28 58(3) . .
O8 Ti4 O18 C28 148(3) 2_665 .
O19 Ti4 O18 C28 -118(3) . .
O7 Ti4 O18 C28 -176(3) 2_665 .
Ti2 Ti4 O18 C28 16(3) . .
Ti1 Ti4 O18 C28 146(3) 2_665 .
Ti5 Ti4 O18 C28 -122(3) . .
O20 Ti5 O19 C31 1.0(8) . .
O16 Ti5 O19 C31 99.7(7) . .
O12 Ti5 O19 C31 167.8(8) 2_665 .
O9 Ti5 O19 C31 -96.4(7) 2_665 .
O7 Ti5 O19 C31 -170.9(8) 2_665 .
Ti3 Ti5 O19 C31 116.4(7) . .
Ti1 Ti5 O19 C31 -136.9(7) 2_665 .
Ti4 Ti5 O19 C31 -175.0(8) . .
O20 Ti5 O19 Ti4 176.0(3) . .
O16 Ti5 O19 Ti4 -85.3(2) . .
O12 Ti5 O19 Ti4 -17.2(8) 2_665 .
O9 Ti5 O19 Ti4 78.6(2) 2_665 .
O7 Ti5 O19 Ti4 4.1(2) 2_665 .
Ti3 Ti5 O19 Ti4 -68.6(3) . .
Ti1 Ti5 O19 Ti4 38.0(2) 2_665 .
O18 Ti4 O19 C31 -1.0(8) . .
O14 Ti4 O19 C31 -100.1(7) . .
O17 Ti4 O19 C31 -170.1(8) . .
O8 Ti4 O19 C31 96.3(7) 2_665 .
O7 Ti4 O19 C31 170.8(8) 2_665 .
Ti2 Ti4 O19 C31 -118.3(7) . .
Ti1 Ti4 O19 C31 136.9(7) 2_665 .
Ti5 Ti4 O19 C31 174.9(8) . .
O18 Ti4 O19 Ti5 -176.0(3) . .
O14 Ti4 O19 Ti5 85.0(2) . .
O17 Ti4 O19 Ti5 15.0(7) . .
O8 Ti4 O19 Ti5 -78.6(2) 2_665 .
O7 Ti4 O19 Ti5 -4.1(2) 2_665 .
Ti2 Ti4 O19 Ti5 66.8(3) . .
Ti1 Ti4 O19 Ti5 -38.1(2) 2_665 .
O16 Ti5 O20 C34 20.5(12) . .
O12 Ti5 O20 C34 -60.5(12) 2_665 .
O19 Ti5 O20 C34 114.9(12) . .
O9 Ti5 O20 C34 -152.0(12) 2_665 .
O7 Ti5 O20 C34 167.5(14) 2_665 .
Ti3 Ti5 O20 C34 -18.8(12) . .
Ti1 Ti5 O20 C34 -150.5(11) 2_665 .
Ti4 Ti5 O20 C34 118.4(12) . .
C6 C1 C2 C3 -3(2) . .
C1 C2 C3 C4 2(3) . .
C2 C3 C4 C5 -1(3) . .
C3 C4 C5 C13 179.4(17) . .
C3 C4 C5 C6 2(2) . .
C2 C1 C6 C14 -179.5(11) . .
C2 C1 C6 C5 3.5(18) . .
C13 C5 C6 C14 2.0(16) . .
C4 C5 C6 C14 -179.9(11) . .
C13 C5 C6 C1 179.2(11) . .
C4 C5 C6 C1 -2.7(17) . .
C12 C7 C8 C9 3(2) . .
C7 C8 C9 C10 -5(3) . .
C8 C9 C10 C11 2(3) . .
C9 C10 C11 C13 177.7(17) . .
C9 C10 C11 C12 3(3) . .
C8 C7 C12 C14 -179.0(11) . .
C8 C7 C12 C11 1.4(18) . .
C13 C11 C12 C7 -179.3(11) . .
C10 C11 C12 C7 -4.5(18) . .
C13 C11 C12 C14 1.1(16) . .
C10 C11 C12 C14 175.8(12) . .
C12 C11 C13 C5 -4(2) . .
C10 C11 C13 C5 -178.6(13) . .
C4 C5 C13 C11 -175.7(13) . .
C6 C5 C13 C11 2.2(19) . .
C1 C6 C14 C12 178.2(10) . .
C5 C6 C14 C12 -4.7(15) . .
C1 C6 C14 C15 -3.6(15) . .
C5 C6 C14 C15 173.5(8) . .
C7 C12 C14 C6 -176.5(10) . .
C11 C12 C14 C6 3.1(15) . .
C7 C12 C14 C15 5.4(15) . .
C11 C12 C14 C15 -175.0(9) . .
Ti1 O2 C15 O1 -12.2(13) . .
Ti1 O2 C15 C14 171.1(6) . .
Nd1 O1 C15 O2 9.7(14) . .
Nd1 O1 C15 C14 -173.6(6) . .
C6 C14 C15 O2 -99.8(10) . .
C12 C14 C15 O2 78.4(11) . .
C6 C14 C15 O1 83.3(11) . .
C12 C14 C15 O1 -98.5(10) . .
Ti4 O8 C16 C18 80.6(12) 2_665 .
Ti1 O8 C16 C18 -81.5(11) . .
Ti4 O8 C16 C17 -137.7(7) 2_665 .
Ti1 O8 C16 C17 60.2(13) . .
Ti1 O9 C19 C21 -128.3(9) . .
Ti5 O9 C19 C21 74.0(12) 2_665 .
Ti1 O9 C19 C20 93.7(10) . .
Ti5 O9 C19 C20 -64.0(11) 2_665 .
Ti2 O13 C22 C24 139.7(14) . .
Ti2 O13 C22 C23 -35(3) . .
Ti3 O15 C25 C26 72.6(18) . .
Ti3 O15 C25 C27 -162.8(11) . .
Ti4 O18 C28 C30 -133.2(19) . .
Ti4 O18 C28 C29 41(5) . .
Ti5 O19 C31 C32 -97.6(11) . .
Ti4 O19 C31 C32 88.5(12) . .
Ti5 O19 C31 C33 105.3(13) . .
Ti4 O19 C31 C33 -68.5(14) . .
Ti5 O20 C34 C36 -143.9(11) . .
Ti5 O20 C34 C35 88.6(15) . .
C38 C37 N1 Nd1 -20(35) . .
O14 Nd1 N1 C37 -10(7) . .
O16 Nd1 N1 C37 43(7) . .
O10 Nd1 N1 C37 -114(7) . .
O11 Nd1 N1 C37 -77(7) . .
O1 Nd1 N1 C37 -153(7) . .
O4 Nd1 N1 C37 107(7) . .
O3 Nd1 N1 C37 138(7) . .
Cl1 Nd1 N1 C37 122(7) . .
Ti1 Nd1 N1 C37 -95(7) . .
Ti2 Nd1 N1 C37 -45(7) . .
Ti3 Nd1 N1 C37 -65(7) . .
Nd1 O3 Cl1 O6 125.0(6) . .
Nd1 O3 Cl1 O5 -114.9(6) . .
Nd1 O3 Cl1 O4 5.7(6) . .
Nd1 O4 Cl1 O6 -122.5(7) . .
Nd1 O4 Cl1 O3 -6.1(7) . .
Nd1 O4 Cl1 O5 110.4(7) . .
O14 Nd1 Cl1 O6 123.1(8) . .
O16 Nd1 Cl1 O6 -155.9(8) . .
O10 Nd1 Cl1 O6 -94.6(8) . .
O11 Nd1 Cl1 O6 -16.1(9) . .
O1 Nd1 Cl1 O6 -20.4(8) . .
O4 Nd1 Cl1 O6 87.0(10) . .
N1 Nd1 Cl1 O6 54.6(8) . .
O3 Nd1 Cl1 O6 -85.6(9) . .
Ti1 Nd1 Cl1 O6 -70.1(8) . .
Ti2 Nd1 Cl1 O6 93.0(8) . .
Ti3 Nd1 Cl1 O6 -124.7(8) . .
O14 Nd1 Cl1 O3 -151.3(5) . .
O16 Nd1 Cl1 O3 -70.2(5) . .
O10 Nd1 Cl1 O3 -9.0(5) . .
O11 Nd1 Cl1 O3 69.5(6) . .
O1 Nd1 Cl1 O3 65.2(5) . .
O4 Nd1 Cl1 O3 172.6(8) . .
N1 Nd1 Cl1 O3 140.2(5) . .
Ti1 Nd1 Cl1 O3 15.5(5) . .
Ti2 Nd1 Cl1 O3 178.6(5) . .
Ti3 Nd1 Cl1 O3 -39.1(5) . .
O14 Nd1 Cl1 O5 -59.9(7) . .
O16 Nd1 Cl1 O5 21.2(6) . .
O10 Nd1 Cl1 O5 82.5(6) . .
O11 Nd1 Cl1 O5 161.0(7) . .
O1 Nd1 Cl1 O5 156.6(6) . .
O4 Nd1 Cl1 O5 -96.0(9) . .
N1 Nd1 Cl1 O5 -128.4(7) . .
O3 Nd1 Cl1 O5 91.4(8) . .
Ti1 Nd1 Cl1 O5 106.9(6) . .
Ti2 Nd1 Cl1 O5 -90.0(6) . .
Ti3 Nd1 Cl1 O5 52.3(6) . .
O14 Nd1 Cl1 O4 36.1(6) . .
O16 Nd1 Cl1 O4 117.1(6) . .
O10 Nd1 Cl1 O4 178.4(6) . .
O11 Nd1 Cl1 O4 -103.1(7) . .
O1 Nd1 Cl1 O4 -107.4(6) . .
N1 Nd1 Cl1 O4 -32.4(6) . .
O3 Nd1 Cl1 O4 -172.6(8) . .
Ti1 Nd1 Cl1 O4 -157.1(6) . .
Ti2 Nd1 Cl1 O4 6.0(7) . .
Ti3 Nd1 Cl1 O4 148.3(6) . .
